data_1513284
loop_
_publ_author_name
'Onishi, Naoya'
'Shiotsuki, Masashi'
'Sanda, Fumio'
'Masuda, Toshio'

_publ_section_title
;
 Polymerization of Phenylacetylenes with Rhodium Zwitterionic Complexes:
 Enhanced Catalytic Activity by \p-Acidic Diene Ligands
;
_journal_issue 12
_journal_name_full Macromolecules
_journal_page_first 4071
_journal_paper_doi 10.1021/ma900293t
_journal_volume 42
_journal_year 2009
_chemical_formula_moiety 'C79 H66 B2 Cl2 F8 Rh2 '
_chemical_formula_sum 'C79 H66 B2 Cl2 F8 Rh2'
_chemical_formula_weight 1465.71
_space_group_IT_number 2
_symmetry_cell_setting triclinic
_symmetry_Int_Tables_number 2
_symmetry_space_group_name_Hall '-P 1'
_symmetry_space_group_name_H-M 'P -1'
_cell_angle_alpha 70.184(7)
_cell_angle_beta 80.176(11)
_cell_angle_gamma 81.192(11)
_cell_formula_units_Z 2
_cell_length_a 10.738(3)
_cell_length_b 17.678(5)
_cell_length_c 18.571(5)
_cell_measurement_reflns_used 8694
_cell_measurement_temperature 143.15
_cell_measurement_theta_max 27.5
_cell_measurement_theta_min 3.1
_cell_volume 3250.6(16)
_computing_cell_refinement CrystalClear
_computing_data_collection CrystalClear
_computing_data_reduction CrystalStructure
_computing_publication_material 'CrystalStructure 3.7.0'
_computing_structure_refinement CRYSTALS
_computing_structure_solution SIR92
_diffrn_detector_area_resol_mean 7.31
_diffrn_measured_fraction_theta_full 0.934
_diffrn_measured_fraction_theta_max 0.934
_diffrn_measurement_device_type 'Rigaku Saturn'
_diffrn_measurement_method \w
_diffrn_radiation_type 'Mo K\a'
_diffrn_radiation_wavelength 0.71070
_diffrn_reflns_av_R_equivalents 0.043
_diffrn_reflns_limit_h_max 12
_diffrn_reflns_limit_h_min -13
_diffrn_reflns_limit_k_max 22
_diffrn_reflns_limit_k_min -22
_diffrn_reflns_limit_l_max 19
_diffrn_reflns_limit_l_min -24
_diffrn_reflns_number 23833
_diffrn_reflns_theta_full 27.49
_diffrn_reflns_theta_max 27.49
_exptl_absorpt_coefficient_mu 0.658
_exptl_absorpt_correction_T_max 0.877
_exptl_absorpt_correction_T_min 0.781
_exptl_absorpt_correction_type multi-scan
_exptl_absorpt_process_details 'Jacobson, R. (1998) Private communication'
_exptl_crystal_colour colorless
_exptl_crystal_density_diffrn 1.497
_exptl_crystal_density_method 'not measured'
_exptl_crystal_description prism
_exptl_crystal_F_000 1492.00
_exptl_crystal_size_max 0.20
_exptl_crystal_size_mid 0.05
_exptl_crystal_size_min 0.05
_refine_diff_density_max 1.95
_refine_diff_density_min -1.97
_refine_ls_extinction_method none
_refine_ls_goodness_of_fit_ref 1.134
_refine_ls_hydrogen_treatment refU
_refine_ls_number_parameters 904
_refine_ls_number_reflns 18204
_refine_ls_R_factor_gt 0.0570
_refine_ls_shift/su_max 0.0000
_refine_ls_structure_factor_coef F
_refine_ls_weighting_details
;
    Chebychev polynomial with 3 parameters (Carruthers & Watkin, 1979)
    18.8603    -15.6076    10.2444
;
_refine_ls_weighting_scheme calc
_refine_ls_wR_factor_ref 0.0498
_reflns_number_gt 18003
_reflns_number_total 13905
_reflns_threshold_expression F^2^>2.0\s(F^2^)
_cod_data_source_file ma900293tsup2.cif
_cod_data_source_block '__Shiotsuki080417a'
_cod_original_cell_volume 3250.4(16)
_cod_original_formula_sum 'C79 H66 B2 Cl2 F8 Rh2 '
_cod_database_code 1513284

loop_
_symmetry_equiv_pos_site_id
_symmetry_equiv_pos_as_xyz
1 +X,+Y,+Z
2 -X,-Y,-Z

loop_
_atom_site_label
_atom_site_type_symbol
_atom_site_fract_x
_atom_site_fract_y
_atom_site_fract_z
_atom_site_U_iso_or_equiv
_atom_site_adp_type
_atom_site_occupancy
_atom_site_symmetry_multiplicity
_atom_site_calc_flag
_atom_site_refinement_flags
Rh(1) Rh 0.80484(2) -0.050510(10) 0.208370(10) 0.01657(6) Uani 1.00 1 d .
Rh(101) Rh 1.09338(2) 0.386830(10) 0.214300(10) 0.01770(6) Uani 1.00 1 d .
Cl(1) Cl 1.2359(2) -0.16386(12) 0.46318(6) 0.1197(6) Uani 1.00 1 d .
Cl(2) Cl 1.41320(9) -0.05310(6) 0.45782(5) 0.0359(2) Uani 1.00 1 d .
F(1) F 0.6715(2) -0.18961(12) 0.54281(11) 0.0330(5) Uani 1.00 1 d .
F(2) F 0.5518(2) -0.32186(13) 0.60062(12) 0.0444(6) Uani 1.00 1 d .
F(3) F 0.4974(2) -0.39958(13) 0.50873(13) 0.0522(7) Uani 1.00 1 d .
F(4) F 0.5617(2) -0.34132(13) 0.35415(12) 0.0459(7) Uani 1.00 1 d .
F(101) F 1.0393(2) 0.31823(12) 0.55037(11) 0.0358(5) Uani 1.00 1 d .
F(102) F 1.1252(2) 0.41533(14) 0.60811(12) 0.0432(6) Uani 1.00 1 d .
F(103) F 1.2338(2) 0.54950(14) 0.51569(13) 0.0500(7) Uani 1.00 1 d .
F(104) F 1.2599(2) 0.58489(13) 0.36031(12) 0.0455(7) Uani 1.00 1 d .
C(1) C 0.9896(3) 0.01943(18) 0.14708(16) 0.0176(7) Uani 1.00 1 d .
C(2) C 0.9624(2) -0.03163(19) 0.10660(17) 0.0186(7) Uani 1.00 1 d .
C(3) C 0.8478(3) -0.0232(2) 0.07680(17) 0.0232(8) Uani 1.00 1 d .
C(4) C 0.7501(3) 0.0334(2) 0.09070(18) 0.0261(9) Uani 1.00 1 d .
C(5) C 0.7683(3) 0.08213(19) 0.13453(18) 0.0232(8) Uani 1.00 1 d .
C(6) C 0.8867(3) 0.07614(19) 0.16005(18) 0.0226(8) Uani 1.00 1 d .
C(7) C 1.1392(3) 0.04942(18) 0.23867(18) 0.0200(8) Uani 1.00 1 d .
C(8) C 1.0456(3) 0.0357(2) 0.30313(19) 0.0268(9) Uani 1.00 1 d .
C(9) C 1.0506(3) 0.0585(2) 0.3673(2) 0.0298(9) Uani 1.00 1 d .
C(10) C 1.1521(3) 0.0970(2) 0.3689(2) 0.0292(9) Uani 1.00 1 d .
C(11) C 1.2464(3) 0.1116(2) 0.3067(2) 0.0287(9) Uani 1.00 1 d .
C(12) C 1.2401(3) 0.08845(19) 0.24274(19) 0.0218(8) Uani 1.00 1 d .
C(13) C 1.2079(3) 0.07729(19) 0.08688(19) 0.0218(8) Uani 1.00 1 d .
C(14) C 1.3359(3) 0.0620(2) 0.05893(19) 0.0245(8) Uani 1.00 1 d .
C(15) C 1.3968(3) 0.1145(2) -0.0067(2) 0.0288(9) Uani 1.00 1 d .
C(16) C 1.3323(3) 0.1866(2) -0.0477(2) 0.0327(10) Uani 1.00 1 d .
C(17) C 1.2070(3) 0.2048(2) -0.0207(2) 0.0317(9) Uani 1.00 1 d .
C(18) C 1.1460(3) 0.1511(2) 0.0454(2) 0.0259(9) Uani 1.00 1 d .
C(19) C 1.2005(2) -0.07816(18) 0.18648(18) 0.0187(7) Uani 1.00 1 d .
C(20) C 1.2010(3) -0.13071(19) 0.26292(18) 0.0209(8) Uani 1.00 1 d .
C(21) C 1.2506(3) -0.2114(2) 0.2809(2) 0.0285(9) Uani 1.00 1 d .
C(22) C 1.3037(3) -0.2430(2) 0.2224(2) 0.0314(10) Uani 1.00 1 d .
C(23) C 1.3049(3) -0.1943(2) 0.1469(2) 0.0271(9) Uani 1.00 1 d .
C(24) C 1.2543(3) -0.11401(19) 0.12979(18) 0.0217(8) Uani 1.00 1 d .
C(25) C 0.8305(3) -0.17779(18) 0.26678(19) 0.0219(8) Uani 1.00 1 d .
C(26) C 0.8579(3) -0.13609(19) 0.31368(18) 0.0194(7) Uani 1.00 1 d .
C(27) C 0.7437(3) -0.11534(19) 0.36842(17) 0.0192(8) Uani 1.00 1 d .
C(28) C 0.6615(2) -0.06362(19) 0.30551(17) 0.0189(7) Uani 1.00 1 d .
C(29) C 0.6325(2) -0.1047(2) 0.25796(18) 0.0216(8) Uani 1.00 1 d .
C(30) C 0.6910(3) -0.1931(2) 0.28140(19) 0.0230(8) Uani 1.00 1 d .
C(31) C 0.6519(3) -0.2331(2) 0.36622(19) 0.0238(8) Uani 1.00 1 d .
C(32) C 0.6806(3) -0.1923(2) 0.41420(19) 0.0232(8) Uani 1.00 1 d .
C(33) C 0.6470(3) -0.2243(2) 0.49262(19) 0.0250(8) Uani 1.00 1 d .
C(34) C 0.5851(3) -0.2931(2) 0.5248(2) 0.0303(9) Uani 1.00 1 d .
C(35) C 0.5567(3) -0.3325(2) 0.4774(2) 0.0353(10) Uani 1.00 1 d .
C(36) C 0.5903(3) -0.3015(2) 0.3985(2) 0.0316(10) Uani 1.00 1 d .
C(37) C 0.9300(3) -0.2290(2) 0.2305(2) 0.0309(10) Uani 1.00 1 d .
C(38) C 0.7754(3) -0.0665(2) 0.41573(18) 0.0250(8) Uani 1.00 1 d .
C(39) C 0.5236(3) -0.0799(2) 0.2117(2) 0.0326(10) Uani 1.00 1 d .
C(40) C 1.3359(3) -0.0945(2) 0.4050(2) 0.0348(10) Uani 1.00 1 d .
C(101) C 0.9427(3) 0.36480(19) 0.14317(17) 0.0187(7) Uani 1.00 1 d .
C(102) C 0.9972(3) 0.43844(19) 0.10488(17) 0.0209(8) Uani 1.00 1 d .
C(103) C 1.1285(3) 0.4437(2) 0.08275(18) 0.0238(8) Uani 1.00 1 d .
C(104) C 1.2124(3) 0.3730(2) 0.1034(2) 0.0265(9) Uani 1.00 1 d .
C(105) C 1.1628(3) 0.2992(2) 0.14537(19) 0.0251(9) Uani 1.00 1 d .
C(106) C 1.0311(3) 0.29461(19) 0.16388(19) 0.0243(8) Uani 1.00 1 d .
C(107) C 0.7336(3) 0.28145(19) 0.21354(19) 0.0222(8) Uani 1.00 1 d .
C(108) C 0.7764(3) 0.2424(2) 0.2852(2) 0.0325(10) Uani 1.00 1 d .
C(109) C 0.7214(4) 0.1769(2) 0.3402(2) 0.0381(10) Uani 1.00 1 d .
C(110) C 0.6193(3) 0.1484(2) 0.3252(2) 0.0374(10) Uani 1.00 1 d .
C(111) C 0.5769(3) 0.1839(2) 0.2550(2) 0.0357(10) Uani 1.00 1 d .
C(112) C 0.6327(3) 0.2488(2) 0.2004(2) 0.0294(9) Uani 1.00 1 d .
C(113) C 0.7580(3) 0.36957(18) 0.06570(18) 0.0201(8) Uani 1.00 1 d .
C(114) C 0.6427(3) 0.4062(2) 0.0373(2) 0.0268(9) Uani 1.00 1 d .
C(115) C 0.6121(3) 0.4041(2) -0.0316(2) 0.0328(10) Uani 1.00 1 d .
C(116) C 0.6980(4) 0.3650(2) -0.0757(2) 0.0348(10) Uani 1.00 1 d .
C(117) C 0.8124(3) 0.3270(2) -0.0502(2) 0.0324(10) Uani 1.00 1 d .
C(118) C 0.8408(3) 0.3305(2) 0.0191(2) 0.0260(9) Uani 1.00 1 d .
C(119) C 0.7172(2) 0.44326(19) 0.17656(18) 0.0198(8) Uani 1.00 1 d .
C(120) C 0.6739(3) 0.4388(2) 0.2538(2) 0.0249(9) Uani 1.00 1 d .
C(121) C 0.6191(3) 0.5061(2) 0.2752(2) 0.0338(11) Uani 1.00 1 d .
C(122) C 0.6050(3) 0.5813(2) 0.2190(2) 0.0380(11) Uani 1.00 1 d .
C(123) C 0.6452(3) 0.5879(2) 0.1431(2) 0.0340(10) Uani 1.00 1 d .
C(124) C 0.7003(3) 0.5204(2) 0.1226(2) 0.0258(9) Uani 1.00 1 d .
C(125) C 1.0395(3) 0.48030(19) 0.26660(17) 0.0196(8) Uani 1.00 1 d .
C(126) C 0.9835(2) 0.40990(19) 0.31358(18) 0.0196(8) Uani 1.00 1 d .
C(127) C 1.0648(2) 0.35207(19) 0.37436(18) 0.0203(8) Uani 1.00 1 d .
C(128) C 1.1796(3) 0.3359(2) 0.31792(18) 0.0214(8) Uani 1.00 1 d .
C(129) C 1.2379(3) 0.4051(2) 0.27123(18) 0.0228(8) Uani 1.00 1 d .
C(130) C 1.1711(3) 0.4817(2) 0.28821(19) 0.0227(8) Uani 1.00 1 d .
C(131) C 1.1613(3) 0.4690(2) 0.3731(2) 0.0253(8) Uani 1.00 1 d .
C(132) C 1.1048(3) 0.4003(2) 0.42044(19) 0.0217(8) Uani 1.00 1 d .
C(133) C 1.0937(3) 0.3830(2) 0.49989(19) 0.0259(8) Uani 1.00 1 d .
C(134) C 1.1375(3) 0.4330(2) 0.5313(2) 0.0303(9) Uani 1.00 1 d .
C(135) C 1.1931(3) 0.5008(2) 0.4844(2) 0.0320(10) Uani 1.00 1 d .
C(136) C 1.2056(3) 0.5184(2) 0.4050(2) 0.0303(9) Uani 1.00 1 d .
C(137) C 0.9674(3) 0.5563(2) 0.2220(2) 0.0282(9) Uani 1.00 1 d .
C(138) C 1.0020(3) 0.2758(2) 0.4220(2) 0.0283(9) Uani 1.00 1 d .
C(139) C 1.3717(3) 0.4059(2) 0.2305(2) 0.0334(10) Uani 1.00 1 d .
B(1) B 1.1353(3) 0.0159(2) 0.1661(2) 0.0182(8) Uani 1.00 1 d .
B(101) B 0.7870(3) 0.3640(2) 0.1519(2) 0.0198(9) Uani 1.00 1 d .
H(1) H 1.0226 -0.0764 0.1043 0.029 Uiso 1.00 1 c R
H(2) H 0.8315 -0.0612 0.0544 0.035 Uiso 1.00 1 c R
H(3) H 0.6680 0.0336 0.0782 0.029 Uiso 1.00 1 c R
H(4) H 0.6980 0.1149 0.1506 0.027 Uiso 1.00 1 c R
H(5) H 0.8928 0.1028 0.1957 0.036 Uiso 1.00 1 c R
H(6) H 0.9741 0.0104 0.3022 0.034 Uiso 1.00 1 c R
H(7) H 0.9853 0.0472 0.4100 0.053 Uiso 1.00 1 c R
H(8) H 1.1571 0.1134 0.4118 0.033 Uiso 1.00 1 c R
H(9) H 1.3168 0.1376 0.3079 0.027 Uiso 1.00 1 c R
H(10) H 1.3059 0.0997 0.2006 0.023 Uiso 1.00 1 c R
H(11) H 1.3824 0.0135 0.0865 0.022 Uiso 1.00 1 c R
H(12) H 1.4829 0.1009 -0.0240 0.017 Uiso 1.00 1 c R
H(13) H 1.3733 0.2225 -0.0930 0.021 Uiso 1.00 1 c R
H(14) H 1.1626 0.2545 -0.0474 0.035 Uiso 1.00 1 c R
H(15) H 1.0596 0.1649 0.0627 0.029 Uiso 1.00 1 c R
H(16) H 1.1651 -0.1103 0.3041 0.012 Uiso 1.00 1 c R
H(17) H 1.2489 -0.2449 0.3332 0.014 Uiso 1.00 1 c R
H(18) H 1.3380 -0.2980 0.2348 0.036 Uiso 1.00 1 c R
H(19) H 1.3413 -0.2153 0.1063 0.029 Uiso 1.00 1 c R
H(20) H 1.2553 -0.0813 0.0774 0.011 Uiso 1.00 1 c R
H(22) H 0.9418 -0.1412 0.3257 0.029 Uiso 1.00 1 c R
H(24) H 0.6075 -0.0179 0.3118 0.024 Uiso 1.00 1 c R
H(26) H 0.6714 -0.2216 0.2502 0.019 Uiso 1.00 1 c R
H(27) H 0.8909 -0.2464 0.1968 0.048 Uiso 1.00 1 c R
H(28) H 0.9628 -0.2736 0.2686 16.303 Uiso 1.00 1 c R
H(29) H 0.9953 -0.1966 0.2004 0.096 Uiso 1.00 1 c R
H(30) H 0.8018 -0.1026 0.4628 0.077 Uiso 1.00 1 c R
H(31) H 0.7023 -0.0326 0.4263 0.102 Uiso 1.00 1 c R
H(32) H 0.8420 -0.0345 0.3874 0.103 Uiso 1.00 1 c R
H(33) H 0.5563 -0.0662 0.1584 0.132 Uiso 1.00 1 c R
H(34) H 0.4738 -0.1238 0.2253 0.084 Uiso 1.00 1 c R
H(35) H 0.4732 -0.0347 0.2214 0.108 Uiso 1.00 1 c R
H(101) H 0.9426 0.4873 0.0981 0.018 Uiso 1.00 1 c R
H(102) H 1.1606 0.4949 0.0608 0.036 Uiso 1.00 1 c R
H(103) H 1.3016 0.3760 0.0957 0.039 Uiso 1.00 1 c R
H(104) H 1.2191 0.2528 0.1664 0.025 Uiso 1.00 1 c R
H(105) H 1.0006 0.2459 0.1990 0.024 Uiso 1.00 1 c R
H(106) H 0.8468 0.2612 0.2963 0.055 Uiso 1.00 1 c R
H(107) H 0.7539 0.1519 0.3881 0.044 Uiso 1.00 1 c R
H(108) H 0.5792 0.1049 0.3629 0.024 Uiso 1.00 1 c R
H(109) H 0.5077 0.1644 0.2433 0.064 Uiso 1.00 1 c R
H(110) H 0.6023 0.2720 0.1518 0.075 Uiso 1.00 1 c R
H(111) H 0.5833 0.4334 0.0669 0.018 Uiso 1.00 1 c R
H(112) H 0.5325 0.4290 -0.0482 0.035 Uiso 1.00 1 c R
H(113) H 0.6783 0.3655 -0.1239 0.027 Uiso 1.00 1 c R
H(114) H 0.8701 0.2984 -0.0791 0.034 Uiso 1.00 1 c R
H(115) H 0.9204 0.3058 0.0356 0.022 Uiso 1.00 1 c R
H(116) H 0.6827 0.3875 0.2927 0.020 Uiso 1.00 1 c R
H(117) H 0.5920 0.5006 0.3278 0.032 Uiso 1.00 1 c R
H(118) H 0.5673 0.6271 0.2335 0.051 Uiso 1.00 1 c R
H(119) H 0.6345 0.6389 0.1041 0.023 Uiso 1.00 1 c R
H(120) H 0.7294 0.5265 0.0698 0.016 Uiso 1.00 1 c R
H(122) H 0.8939 0.4095 0.3215 0.018 Uiso 1.00 1 c R
H(124) H 1.2272 0.2843 0.3287 0.013 Uiso 1.00 1 c R
H(126) H 1.2100 0.5290 0.2573 0.016 Uiso 1.00 1 c R
H(127) H 0.9129 0.5792 0.2572 0.095 Uiso 1.00 1 c R
H(128) H 1.0252 0.5936 0.1910 0.092 Uiso 1.00 1 c R
H(129) H 0.9180 0.5441 0.1906 0.108 Uiso 1.00 1 c R
H(130) H 0.9498 0.2635 0.3919 0.124 Uiso 1.00 1 c R
H(131) H 0.9514 0.2844 0.4663 0.084 Uiso 1.00 1 c R
H(132) H 1.0657 0.2323 0.4376 0.120 Uiso 1.00 1 c R
H(133) H 1.4161 0.4404 0.2446 0.099 Uiso 1.00 1 c R
H(134) H 1.4130 0.3528 0.2451 0.111 Uiso 1.00 1 c R
H(135) H 1.3695 0.4255 0.1764 0.099 Uiso 1.00 1 c R
H(200) H 1.3983 -0.1199 0.3756 0.084 Uiso 1.00 1 c R
H(201) H 1.2872 -0.0519 0.3715 0.031 Uiso 1.00 1 c R

loop_
_atom_site_aniso_label
_atom_site_aniso_U_11
_atom_site_aniso_U_22
_atom_site_aniso_U_33
_atom_site_aniso_U_12
_atom_site_aniso_U_13
_atom_site_aniso_U_23
Rh(1) 0.01603(13) 0.02038(12) 0.01386(12) -0.00190(10) -0.00203(10) -0.00616(10)
Rh(101) 0.01750(13) 0.01845(12) 0.01713(12) -0.00122(10) -0.00280(10) -0.00568(10)
Cl(1) 0.2033(19) 0.1433(15) 0.0320(6) -0.1439(15) -0.0046(9) -0.0039(7)
Cl(2) 0.0348(5) 0.0448(5) 0.0331(4) -0.0068(4) -0.0031(4) -0.0186(4)
F(1) 0.0368(12) 0.0448(12) 0.0181(9) -0.0117(10) -0.0059(9) -0.0064(9)
F(2) 0.0484(14) 0.0537(14) 0.0231(11) -0.0227(11) 0.0024(10) 0.0023(10)
F(3) 0.0655(17) 0.0424(13) 0.0437(14) -0.0351(12) 0.0086(12) -0.0021(11)
F(4) 0.0620(16) 0.0430(13) 0.0418(13) -0.0301(11) 0.0043(11) -0.0201(10)
F(101) 0.0431(13) 0.0388(11) 0.0219(10) -0.0079(10) -0.0014(9) -0.0048(9)
F(102) 0.0518(15) 0.0602(15) 0.0209(10) -0.0011(12) -0.0084(10) -0.0174(10)
F(103) 0.0644(17) 0.0593(15) 0.0444(14) -0.0160(13) -0.0152(12) -0.0319(12)
F(104) 0.0628(16) 0.0424(12) 0.0384(12) -0.0305(11) -0.0065(11) -0.0113(10)
C(1) 0.0245(18) 0.0203(14) 0.0069(12) -0.0053(13) 0.0023(12) -0.0036(11)
C(2) 0.0190(17) 0.0220(15) 0.0125(14) -0.0019(13) 0.0013(12) -0.0043(11)
C(3) 0.030(2) 0.0307(17) 0.0099(14) -0.0090(15) 0.0001(13) -0.0066(12)
C(4) 0.0219(19) 0.0368(19) 0.0157(15) -0.0039(15) -0.0047(13) -0.0021(14)
C(5) 0.0233(19) 0.0207(15) 0.0191(15) 0.0025(14) -0.0001(13) -0.0012(12)
C(6) 0.0244(18) 0.0201(15) 0.0207(16) -0.0036(14) -0.0008(13) -0.0039(12)
C(7) 0.0207(17) 0.0181(14) 0.0204(15) 0.0009(13) -0.0020(13) -0.0069(12)
C(8) 0.0250(19) 0.0369(19) 0.0244(17) -0.0113(15) 0.0014(14) -0.0159(15)
C(9) 0.030(2) 0.040(2) 0.0230(17) -0.0048(16) 0.0010(15) -0.0162(15)
C(10) 0.034(2) 0.0360(19) 0.0257(17) 0.0001(16) -0.0081(15) -0.0192(15)
C(11) 0.030(2) 0.0281(17) 0.0336(19) -0.0053(15) -0.0111(16) -0.0125(15)
C(12) 0.0196(18) 0.0226(15) 0.0245(16) -0.0030(13) -0.0031(13) -0.0088(13)
C(13) 0.0262(19) 0.0206(15) 0.0223(16) -0.0031(14) -0.0068(14) -0.0097(13)
C(14) 0.0229(19) 0.0248(16) 0.0251(17) -0.0038(14) -0.0054(14) -0.0053(13)
C(15) 0.025(2) 0.0336(19) 0.0283(18) -0.0060(16) 0.0020(15) -0.0125(15)
C(16) 0.043(2) 0.0218(17) 0.0304(19) -0.0126(16) 0.0057(17) -0.0049(14)
C(17) 0.044(2) 0.0195(16) 0.0284(18) -0.0040(16) -0.0028(17) -0.0035(14)
C(18) 0.025(2) 0.0239(16) 0.0286(18) -0.0047(14) 0.0047(14) -0.0107(14)
C(19) 0.0156(16) 0.0209(15) 0.0201(15) -0.0046(13) -0.0024(12) -0.0059(12)
C(20) 0.0202(17) 0.0247(16) 0.0199(15) -0.0038(13) -0.0015(13) -0.0096(13)
C(21) 0.025(2) 0.0257(17) 0.0302(19) -0.0043(15) -0.0046(15) -0.0012(14)
C(22) 0.031(2) 0.0196(16) 0.041(2) 0.0047(15) -0.0076(17) -0.0072(15)
C(23) 0.0247(19) 0.0295(18) 0.0316(19) -0.0035(15) 0.0021(15) -0.0182(15)
C(24) 0.0210(18) 0.0250(16) 0.0202(15) -0.0029(14) -0.0029(13) -0.0083(13)
C(25) 0.0243(18) 0.0173(14) 0.0224(16) -0.0017(13) -0.0001(13) -0.0058(12)
C(26) 0.0184(17) 0.0202(15) 0.0168(15) 0.0031(13) -0.0057(12) -0.0031(12)
C(27) 0.0188(17) 0.0248(16) 0.0143(14) -0.0027(13) -0.0013(12) -0.0067(12)
C(28) 0.0132(16) 0.0255(16) 0.0153(14) -0.0009(13) 0.0036(12) -0.0063(12)
C(29) 0.0161(17) 0.0336(17) 0.0156(14) -0.0099(14) 0.0026(12) -0.0074(13)
C(30) 0.0266(19) 0.0247(16) 0.0217(16) -0.0076(14) -0.0012(14) -0.0112(13)
C(31) 0.0205(18) 0.0248(16) 0.0235(16) -0.0034(14) 0.0019(13) -0.0062(13)
C(32) 0.0190(17) 0.0264(16) 0.0226(16) -0.0004(14) -0.0040(13) -0.0060(13)
C(33) 0.0221(18) 0.0305(17) 0.0215(16) -0.0011(14) -0.0039(14) -0.0076(14)
C(34) 0.025(2) 0.0354(19) 0.0221(17) -0.0075(16) 0.0005(14) 0.0022(14)
C(35) 0.039(2) 0.0279(18) 0.033(2) -0.0147(17) 0.0019(17) -0.0005(15)
C(36) 0.030(2) 0.0316(19) 0.038(2) -0.0095(16) -0.0012(16) -0.0153(16)
C(37) 0.035(2) 0.0236(17) 0.036(2) -0.0007(16) 0.0012(17) -0.0172(15)
C(38) 0.031(2) 0.0322(18) 0.0154(15) -0.0069(16) -0.0001(14) -0.0121(14)
C(39) 0.0193(19) 0.055(2) 0.0242(18) -0.0067(18) -0.0055(15) -0.0106(17)
C(40) 0.044(2) 0.040(2) 0.0210(17) -0.0113(19) -0.0023(17) -0.0090(16)
C(101) 0.0231(18) 0.0229(15) 0.0141(14) -0.0022(13) -0.0036(12) -0.0105(12)
C(102) 0.0276(19) 0.0208(15) 0.0139(14) -0.0000(14) -0.0058(13) -0.0044(12)
C(103) 0.0288(19) 0.0286(17) 0.0134(14) -0.0081(15) -0.0003(13) -0.0049(13)
C(104) 0.0187(18) 0.0379(19) 0.0246(17) -0.0001(15) -0.0019(14) -0.0138(15)
C(105) 0.0249(19) 0.0289(17) 0.0240(17) 0.0079(15) -0.0045(14) -0.0155(14)
C(106) 0.030(2) 0.0208(16) 0.0239(17) 0.0010(14) -0.0060(14) -0.0098(13)
C(107) 0.0235(18) 0.0186(15) 0.0235(16) 0.0014(13) -0.0007(14) -0.0082(13)
C(108) 0.039(2) 0.0330(19) 0.0234(17) -0.0112(17) -0.0024(16) -0.0039(15)
C(109) 0.051(2) 0.0313(19) 0.0256(19) -0.0053(18) -0.0026(18) -0.0016(15)
C(110) 0.043(2) 0.0274(18) 0.037(2) -0.0104(17) 0.0132(18) -0.0093(16)
C(111) 0.031(2) 0.0330(19) 0.044(2) -0.0141(17) 0.0053(17) -0.0137(17)
C(112) 0.029(2) 0.0277(17) 0.0313(19) -0.0054(15) -0.0006(16) -0.0096(15)
C(113) 0.0232(18) 0.0167(14) 0.0206(15) -0.0032(13) -0.0044(13) -0.0049(12)
C(114) 0.031(2) 0.0226(16) 0.0283(18) -0.0038(15) -0.0095(15) -0.0067(14)
C(115) 0.039(2) 0.0277(18) 0.035(2) -0.0025(17) -0.0191(18) -0.0079(15)
C(116) 0.057(2) 0.0256(17) 0.0262(18) -0.0083(18) -0.0155(18) -0.0079(14)
C(117) 0.043(2) 0.0306(18) 0.0251(18) -0.0009(17) -0.0020(17) -0.0134(15)
C(118) 0.029(2) 0.0251(16) 0.0264(17) -0.0009(15) -0.0054(15) -0.0109(14)
C(119) 0.0152(16) 0.0228(15) 0.0250(16) -0.0011(13) -0.0062(13) -0.0110(13)
C(120) 0.0214(18) 0.0277(17) 0.0291(18) -0.0041(14) -0.0030(14) -0.0130(14)
C(121) 0.026(2) 0.050(2) 0.035(2) -0.0032(18) 0.0006(16) -0.0285(18)
C(122) 0.031(2) 0.037(2) 0.058(2) 0.0054(18) -0.0096(19) -0.033(2)
C(123) 0.036(2) 0.0253(18) 0.047(2) 0.0058(16) -0.0179(18) -0.0170(17)
C(124) 0.0248(19) 0.0261(17) 0.0296(18) 0.0008(14) -0.0113(15) -0.0107(14)
C(125) 0.0236(18) 0.0215(15) 0.0147(14) 0.0017(13) -0.0029(12) -0.0089(12)
C(126) 0.0161(17) 0.0235(15) 0.0200(15) -0.0003(13) -0.0002(12) -0.0095(12)
C(127) 0.0171(17) 0.0248(16) 0.0179(15) -0.0029(13) -0.0019(12) -0.0053(12)
C(128) 0.0202(18) 0.0249(16) 0.0185(15) 0.0041(14) -0.0074(13) -0.0064(13)
C(129) 0.0157(17) 0.0362(18) 0.0190(15) -0.0039(14) -0.0048(13) -0.0104(13)
C(130) 0.0217(18) 0.0253(16) 0.0211(16) -0.0057(14) -0.0021(13) -0.0064(13)
C(131) 0.0242(19) 0.0258(16) 0.0281(17) -0.0029(14) -0.0054(14) -0.0100(14)
C(132) 0.0156(17) 0.0276(16) 0.0224(16) 0.0027(13) -0.0036(13) -0.0101(13)
C(133) 0.0232(19) 0.0288(17) 0.0207(16) -0.0001(14) -0.0006(14) -0.0037(13)
C(134) 0.028(2) 0.043(2) 0.0232(17) 0.0030(16) -0.0055(15) -0.0163(15)
C(135) 0.034(2) 0.039(2) 0.0329(19) -0.0053(17) -0.0114(16) -0.0203(16)
C(136) 0.030(2) 0.0318(18) 0.0320(19) -0.0057(16) -0.0084(16) -0.0114(15)
C(137) 0.034(2) 0.0220(16) 0.0294(18) 0.0061(15) -0.0067(16) -0.0123(14)
C(138) 0.027(2) 0.0294(18) 0.0251(18) -0.0112(16) 0.0032(15) -0.0045(14)
C(139) 0.0176(19) 0.053(2) 0.0252(19) -0.0062(18) -0.0020(15) -0.0059(17)
B(1) 0.0166(19) 0.0217(17) 0.0184(17) -0.0032(14) -0.0008(14) -0.0092(14)
B(101) 0.021(2) 0.0223(17) 0.0179(16) -0.0043(15) -0.0040(14) -0.0065(14)

loop_
_atom_type_symbol
_atom_type_description
_atom_type_scat_dispersion_real
_atom_type_scat_dispersion_imag
_atom_type_scat_source
C C 0.003 0.002
;
International Tables for Crystallography
(1992, Vol. C, Tables 4.2.6.8 and 6.1.1.4)
;
H H 0.000 0.000
;
International Tables for Crystallography
(1992, Vol. C, Table 6.1.1.4)
;
B B 0.001 0.001
;
International Tables for Crystallography
(1992, Vol. C, Tables 4.2.6.8 and 6.1.1.4)
;
Cl Cl 0.148 0.159
;
International Tables for Crystallography
(1992, Vol. C, Tables 4.2.6.8 and 6.1.1.4)
;
F F 0.017 0.010
;
International Tables for Crystallography
(1992, Vol. C, Tables 4.2.6.8 and 6.1.1.4)
;
Rh Rh -1.118 0.919
;
International Tables for Crystallography
(1992, Vol. C, Tables 4.2.6.8 and 6.1.1.4)
;

loop_
_geom_angle_atom_site_label_1
_geom_angle_atom_site_label_2
_geom_angle_atom_site_label_3
_geom_angle
C(1) Rh(1) C(2) 35.73(12)
C(1) Rh(1) C(3) 64.32(12)
C(1) Rh(1) C(4) 75.54(11)
C(1) Rh(1) C(5) 63.60(10)
C(1) Rh(1) C(6) 34.68(10)
C(1) Rh(1) C(25) 118.64(11)
C(1) Rh(1) C(26) 105.41(11)
C(1) Rh(1) C(28) 141.18(13)
C(1) Rh(1) C(29) 175.66(10)
C(2) Rh(1) C(3) 35.61(12)
C(2) Rh(1) C(4) 63.44(11)
C(2) Rh(1) C(5) 74.80(10)
C(2) Rh(1) C(6) 62.58(12)
C(2) Rh(1) C(25) 103.22(11)
C(2) Rh(1) C(26) 114.65(11)
C(2) Rh(1) C(28) 176.91(14)
C(2) Rh(1) C(29) 144.34(14)
C(3) Rh(1) C(4) 35.12(12)
C(3) Rh(1) C(5) 63.83(12)
C(3) Rh(1) C(6) 74.36(12)
C(3) Rh(1) C(25) 110.66(13)
C(3) Rh(1) C(26) 141.11(12)
C(3) Rh(1) C(28) 146.31(12)
C(3) Rh(1) C(29) 113.80(13)
C(4) Rh(1) C(5) 36.07(14)
C(4) Rh(1) C(6) 63.55(13)
C(4) Rh(1) C(25) 137.10(15)
C(4) Rh(1) C(26) 175.40(14)
C(4) Rh(1) C(28) 117.11(11)
C(4) Rh(1) C(29) 100.68(12)
C(5) Rh(1) C(6) 35.21(12)
C(5) Rh(1) C(25) 173.11(14)
C(5) Rh(1) C(26) 148.40(14)
C(5) Rh(1) C(28) 103.84(11)
C(5) Rh(1) C(29) 112.09(11)
C(6) Rh(1) C(25) 149.59(12)
C(6) Rh(1) C(26) 119.79(13)
C(6) Rh(1) C(28) 114.70(12)
C(6) Rh(1) C(29) 141.67(11)
C(25) Rh(1) C(26) 38.45(15)
C(25) Rh(1) C(28) 78.46(11)
C(25) Rh(1) C(29) 65.57(12)
C(26) Rh(1) C(28) 65.05(11)
C(26) Rh(1) C(29) 78.53(12)
C(28) Rh(1) C(29) 38.71(14)
C(101) Rh(101) C(102) 35.07(10)
C(101) Rh(101) C(103) 64.02(11)
C(101) Rh(101) C(104) 75.40(12)
C(101) Rh(101) C(105) 63.33(12)
C(101) Rh(101) C(106) 34.77(10)
C(101) Rh(101) C(125) 117.32(12)
C(101) Rh(101) C(126) 105.62(12)
C(101) Rh(101) C(128) 143.27(11)
C(101) Rh(101) C(129) 175.88(11)
C(102) Rh(101) C(103) 35.84(11)
C(102) Rh(101) C(104) 63.84(11)
C(102) Rh(101) C(105) 74.41(11)
C(102) Rh(101) C(106) 62.29(11)
C(102) Rh(101) C(125) 102.01(11)
C(102) Rh(101) C(126) 114.37(11)
C(102) Rh(101) C(128) 178.32(12)
C(102) Rh(101) C(129) 143.28(11)
C(103) Rh(101) C(104) 35.61(11)
C(103) Rh(101) C(105) 63.72(11)
C(103) Rh(101) C(106) 74.47(12)
C(103) Rh(101) C(125) 109.65(11)
C(103) Rh(101) C(126) 140.68(11)
C(103) Rh(101) C(128) 145.45(12)
C(103) Rh(101) C(129) 112.80(12)
C(104) Rh(101) C(105) 35.65(12)
C(104) Rh(101) C(106) 63.43(13)
C(104) Rh(101) C(125) 137.14(12)
C(104) Rh(101) C(126) 175.42(12)
C(104) Rh(101) C(128) 116.75(12)
C(104) Rh(101) C(129) 100.50(13)
C(105) Rh(101) C(106) 35.12(12)
C(105) Rh(101) C(125) 172.76(10)
C(105) Rh(101) C(126) 148.82(11)
C(105) Rh(101) C(128) 105.13(12)
C(105) Rh(101) C(129) 113.16(13)
C(106) Rh(101) C(125) 148.53(12)
C(106) Rh(101) C(126) 119.96(12)
C(106) Rh(101) C(128) 116.39(12)
C(106) Rh(101) C(129) 143.03(12)
C(125) Rh(101) C(126) 38.37(11)
C(125) Rh(101) C(128) 78.63(12)
C(125) Rh(101) C(129) 65.86(13)
C(126) Rh(101) C(128) 65.17(12)
C(126) Rh(101) C(129) 78.50(13)
C(128) Rh(101) C(129) 38.40(12)
Rh(1) C(1) C(2) 67.40(17)
Rh(1) C(1) C(6) 70.85(18)
Rh(1) C(1) B(1) 136.78(17)
C(2) C(1) C(6) 114.7(3)
C(2) C(1) B(1) 120.0(2)
C(6) C(1) B(1) 125.0(3)
Rh(1) C(2) C(1) 76.86(17)
Rh(1) C(2) C(3) 73.04(17)
C(1) C(2) C(3) 123.7(2)
Rh(1) C(3) C(2) 71.34(17)
Rh(1) C(3) C(4) 72.40(18)
C(2) C(3) C(4) 119.4(3)
Rh(1) C(4) C(3) 72.48(17)
Rh(1) C(4) C(5) 71.63(17)
C(3) C(4) C(5) 119.5(3)
Rh(1) C(5) C(4) 72.30(17)
Rh(1) C(5) C(6) 74.95(17)
C(4) C(5) C(6) 120.2(3)
Rh(1) C(6) C(1) 74.47(18)
Rh(1) C(6) C(5) 69.84(18)
C(1) C(6) C(5) 122.3(3)
C(8) C(7) C(12) 115.1(3)
C(8) C(7) B(1) 122.4(3)
C(12) C(7) B(1) 122.4(2)
C(7) C(8) C(9) 123.6(3)
C(8) C(9) C(10) 119.4(3)
C(9) C(10) C(11) 118.9(3)
C(10) C(11) C(12) 121.1(3)
C(7) C(12) C(11) 121.9(2)
C(14) C(13) C(18) 115.5(2)
C(14) C(13) B(1) 123.1(2)
C(18) C(13) B(1) 121.4(2)
C(13) C(14) C(15) 122.8(2)
C(14) C(15) C(16) 120.5(3)
C(15) C(16) C(17) 118.3(2)
C(16) C(17) C(18) 120.7(2)
C(13) C(18) C(17) 122.2(3)
C(20) C(19) C(24) 114.5(2)
C(20) C(19) B(1) 122.2(2)
C(24) C(19) B(1) 123.2(2)
C(19) C(20) C(21) 122.9(3)
C(20) C(21) C(22) 119.9(3)
C(21) C(22) C(23) 119.4(3)
C(22) C(23) C(24) 120.0(3)
C(19) C(24) C(23) 123.3(2)
Rh(1) C(25) C(26) 70.56(17)
Rh(1) C(25) C(30) 97.47(18)
Rh(1) C(25) C(37) 118.5(2)
C(26) C(25) C(30) 112.1(2)
C(26) C(25) C(37) 123.4(3)
C(30) C(25) C(37) 120.6(3)
Rh(1) C(26) C(25) 70.99(17)
Rh(1) C(26) C(27) 98.09(18)
C(25) C(26) C(27) 114.7(3)
C(26) C(27) C(28) 96.6(2)
C(26) C(27) C(32) 108.8(2)
C(26) C(27) C(38) 113.4(2)
C(28) C(27) C(32) 108.4(2)
C(28) C(27) C(38) 111.9(2)
C(32) C(27) C(38) 116.1(2)
Rh(1) C(28) C(27) 98.05(18)
Rh(1) C(28) C(29) 70.62(17)
C(27) C(28) C(29) 114.6(2)
Rh(1) C(29) C(28) 70.67(18)
Rh(1) C(29) C(30) 97.30(19)
Rh(1) C(29) C(39) 118.2(2)
C(28) C(29) C(30) 111.7(2)
C(28) C(29) C(39) 125.2(3)
C(30) C(29) C(39) 119.6(3)
C(25) C(30) C(29) 98.2(2)
C(25) C(30) C(31) 110.3(2)
C(29) C(30) C(31) 109.1(2)
C(30) C(31) C(32) 114.2(3)
C(30) C(31) C(36) 126.2(3)
C(32) C(31) C(36) 119.6(3)
C(27) C(32) C(31) 112.6(2)
C(27) C(32) C(33) 129.2(3)
C(31) C(32) C(33) 118.1(3)
F(1) C(33) C(32) 122.1(3)
F(1) C(33) C(34) 115.9(2)
C(32) C(33) C(34) 122.0(3)
F(2) C(34) C(33) 120.8(3)
F(2) C(34) C(35) 119.7(3)
C(33) C(34) C(35) 119.5(3)
F(3) C(35) C(34) 119.5(3)
F(3) C(35) C(36) 121.2(4)
C(34) C(35) C(36) 119.3(3)
F(4) C(36) C(31) 120.8(3)
F(4) C(36) C(35) 117.8(3)
C(31) C(36) C(35) 121.4(4)
Cl(1) C(40) Cl(2) 112.7(2)
Rh(101) C(101) C(102) 67.6(2)
Rh(101) C(101) C(106) 70.8(2)
Rh(101) C(101) B(101) 137.2(2)
C(102) C(101) C(106) 115.3(2)
C(102) C(101) B(101) 119.5(2)
C(106) C(101) B(101) 124.8(2)
Rh(101) C(102) C(101) 77.31(18)
Rh(101) C(102) C(103) 72.59(19)
C(101) C(102) C(103) 123.9(2)
Rh(101) C(103) C(102) 71.57(17)
Rh(101) C(103) C(104) 72.42(18)
C(102) C(103) C(104) 118.9(2)
Rh(101) C(104) C(103) 71.97(19)
Rh(101) C(104) C(105) 72.0(2)
C(103) C(104) C(105) 119.0(3)
Rh(101) C(105) C(104) 72.4(2)
Rh(101) C(105) C(106) 75.0(2)
C(104) C(105) C(106) 121.2(2)
Rh(101) C(106) C(101) 74.4(2)
Rh(101) C(106) C(105) 69.9(2)
C(101) C(106) C(105) 121.5(2)
C(108) C(107) C(112) 114.9(2)
C(108) C(107) B(101) 123.5(3)
C(112) C(107) B(101) 121.4(2)
C(107) C(108) C(109) 122.8(4)
C(108) C(109) C(110) 120.0(3)
C(109) C(110) C(111) 118.7(3)
C(110) C(111) C(112) 121.0(4)
C(107) C(112) C(111) 122.5(3)
C(114) C(113) C(118) 115.1(3)
C(114) C(113) B(101) 122.4(2)
C(118) C(113) B(101) 122.2(2)
C(113) C(114) C(115) 122.8(3)
C(114) C(115) C(116) 119.7(3)
C(115) C(116) C(117) 120.1(4)
C(116) C(117) C(118) 118.9(3)
C(113) C(118) C(117) 123.4(3)
C(120) C(119) C(124) 114.9(3)
C(120) C(119) B(101) 122.6(2)
C(124) C(119) B(101) 122.5(2)
C(119) C(120) C(121) 122.8(2)
C(120) C(121) C(122) 119.7(3)
C(121) C(122) C(123) 119.2(4)
C(122) C(123) C(124) 120.4(3)
C(119) C(124) C(123) 122.9(3)
Rh(101) C(125) C(126) 70.5(2)
Rh(101) C(125) C(130) 96.9(2)
Rh(101) C(125) C(137) 117.5(2)
C(126) C(125) C(130) 111.5(2)
C(126) C(125) C(137) 124.4(3)
C(130) C(125) C(137) 120.9(3)
Rh(101) C(126) C(125) 71.13(18)
Rh(101) C(126) C(127) 97.67(19)
C(125) C(126) C(127) 114.5(2)
C(126) C(127) C(128) 97.0(2)
C(126) C(127) C(132) 108.6(2)
C(126) C(127) C(138) 112.4(2)
C(128) C(127) C(132) 108.5(2)
C(128) C(127) C(138) 112.6(2)
C(132) C(127) C(138) 116.0(2)
Rh(101) C(128) C(127) 98.0(2)
Rh(101) C(128) C(129) 71.06(19)
C(127) C(128) C(129) 114.3(3)
Rh(101) C(129) C(128) 70.5(2)
Rh(101) C(129) C(130) 97.3(2)
Rh(101) C(129) C(139) 117.6(2)
C(128) C(129) C(130) 111.8(2)
C(128) C(129) C(139) 125.6(3)
C(130) C(129) C(139) 119.3(3)
C(125) C(130) C(129) 98.5(3)
C(125) C(130) C(131) 109.8(2)
C(129) C(130) C(131) 109.5(2)
C(130) C(131) C(132) 114.6(3)
C(130) C(131) C(136) 125.2(2)
C(132) C(131) C(136) 120.3(3)
C(127) C(132) C(131) 112.6(2)
C(127) C(132) C(133) 128.9(2)
C(131) C(132) C(133) 118.5(3)
F(101) C(133) C(132) 122.8(3)
F(101) C(133) C(134) 116.4(3)
C(132) C(133) C(134) 120.8(3)
F(102) C(134) C(133) 119.8(3)
F(102) C(134) C(135) 119.7(4)
C(133) C(134) C(135) 120.5(3)
F(103) C(135) C(134) 119.9(3)
F(103) C(135) C(136) 120.9(3)
C(134) C(135) C(136) 119.2(4)
F(104) C(136) C(131) 121.1(3)
F(104) C(136) C(135) 118.3(3)
C(131) C(136) C(135) 120.7(3)
C(1) B(1) C(7) 112.6(2)
C(1) B(1) C(13) 104.9(2)
C(1) B(1) C(19) 108.6(2)
C(7) B(1) C(13) 108.3(2)
C(7) B(1) C(19) 109.6(2)
C(13) B(1) C(19) 112.8(2)
C(101) B(101) C(107) 114.3(2)
C(101) B(101) C(113) 104.8(2)
C(101) B(101) C(119) 108.6(3)
C(107) B(101) C(113) 107.5(3)
C(107) B(101) C(119) 109.9(2)
C(113) B(101) C(119) 111.6(2)
Rh(1) C(2) H(1) 118.1(2)
C(1) C(2) H(1) 117.7(3)
C(3) C(2) H(1) 118.4(3)
Rh(1) C(3) H(2) 119.6(2)
C(2) C(3) H(2) 120.5(3)
C(4) C(3) H(2) 119.4(3)
Rh(1) C(4) H(3) 119.2(2)
C(3) C(4) H(3) 119.9(4)
C(5) C(4) H(3) 119.8(3)
Rh(1) C(5) H(4) 119.3(2)
C(4) C(5) H(4) 119.5(3)
C(6) C(5) H(4) 120.0(3)
Rh(1) C(6) H(5) 118.1(2)
C(1) C(6) H(5) 117.9(3)
C(5) C(6) H(5) 118.6(3)
C(7) C(8) H(6) 117.8(3)
C(9) C(8) H(6) 118.6(3)
C(8) C(9) H(7) 120.6(4)
C(10) C(9) H(7) 120.0(4)
C(9) C(10) H(8) 120.8(3)
C(11) C(10) H(8) 120.4(4)
C(10) C(11) H(9) 119.0(4)
C(12) C(11) H(9) 119.8(3)
C(7) C(12) H(10) 118.8(3)
C(11) C(12) H(10) 119.3(3)
C(13) C(14) H(11) 118.2(2)
C(15) C(14) H(11) 119.0(3)
C(14) C(15) H(12) 119.6(3)
C(16) C(15) H(12) 119.8(3)
C(15) C(16) H(13) 120.9(3)
C(17) C(16) H(13) 120.8(3)
C(16) C(17) H(14) 119.1(3)
C(18) C(17) H(14) 120.2(3)
C(13) C(18) H(15) 118.7(2)
C(17) C(18) H(15) 119.2(3)
C(19) C(20) H(16) 118.7(2)
C(21) C(20) H(16) 118.5(2)
C(20) C(21) H(17) 120.3(3)
C(22) C(21) H(17) 119.8(3)
C(21) C(22) H(18) 119.8(3)
C(23) C(22) H(18) 120.8(4)
C(22) C(23) H(19) 120.1(3)
C(24) C(23) H(19) 119.9(3)
C(19) C(24) H(20) 117.7(2)
C(23) C(24) H(20) 119.0(3)
Rh(1) C(26) H(22) 120.2(2)
C(25) C(26) H(22) 119.9(3)
C(27) C(26) H(22) 120.4(3)
Rh(1) C(28) H(24) 120.3(2)
C(27) C(28) H(24) 120.4(3)
C(29) C(28) H(24) 120.0(3)
C(25) C(30) H(26) 112.9(3)
C(29) C(30) H(26) 112.5(3)
C(31) C(30) H(26) 112.9(3)
C(25) C(37) H(27) 108.3(3)
C(25) C(37) H(28) 110.2(3)
C(25) C(37) H(29) 108.7(3)
H(27) C(37) H(28) 110.2(3)
H(27) C(37) H(29) 108.4(3)
H(28) C(37) H(29) 110.9(4)
C(27) C(38) H(30) 109.2(3)
C(27) C(38) H(31) 109.4(3)
C(27) C(38) H(32) 109.5(3)
H(30) C(38) H(31) 109.7(3)
H(30) C(38) H(32) 109.4(3)
H(31) C(38) H(32) 109.6(3)
C(29) C(39) H(33) 108.6(3)
C(29) C(39) H(34) 109.1(3)
C(29) C(39) H(35) 110.1(4)
H(33) C(39) H(34) 109.4(4)
H(33) C(39) H(35) 109.6(3)
H(34) C(39) H(35) 109.9(3)
Cl(1) C(40) H(200) 108.9(3)
Cl(1) C(40) H(201) 108.2(3)
Cl(2) C(40) H(200) 108.7(3)
Cl(2) C(40) H(201) 108.5(3)
H(200) C(40) H(201) 109.6(3)
Rh(101) C(102) H(101) 118.1(2)
C(101) C(102) H(101) 117.7(3)
C(103) C(102) H(101) 118.1(3)
Rh(101) C(103) H(102) 119.8(3)
C(102) C(103) H(102) 120.5(3)
C(104) C(103) H(102) 120.0(3)
Rh(101) C(104) H(103) 119.8(3)
C(103) C(104) H(103) 120.3(3)
C(105) C(104) H(103) 120.1(3)
Rh(101) C(105) H(104) 118.9(2)
C(104) C(105) H(104) 119.3(3)
C(106) C(105) H(104) 119.1(3)
Rh(101) C(106) H(105) 118.5(2)
C(101) C(106) H(105) 118.3(3)
C(105) C(106) H(105) 119.2(3)
C(107) C(108) H(106) 118.1(3)
C(109) C(108) H(106) 119.0(3)
C(108) C(109) H(107) 120.0(4)
C(110) C(109) H(107) 120.0(3)
C(109) C(110) H(108) 120.8(4)
C(111) C(110) H(108) 120.5(4)
C(110) C(111) H(109) 119.9(3)
C(112) C(111) H(109) 119.2(3)
C(107) C(112) H(110) 118.1(3)
C(111) C(112) H(110) 119.3(4)
C(113) C(114) H(111) 118.3(3)
C(115) C(114) H(111) 118.9(3)
C(114) C(115) H(112) 120.0(3)
C(116) C(115) H(112) 120.4(4)
C(115) C(116) H(113) 119.5(3)
C(117) C(116) H(113) 120.4(3)
C(116) C(117) H(114) 120.5(4)
C(118) C(117) H(114) 120.6(3)
C(113) C(118) H(115) 117.9(3)
C(117) C(118) H(115) 118.7(3)
C(119) C(120) H(116) 118.2(3)
C(121) C(120) H(116) 119.1(3)
C(120) C(121) H(117) 120.0(3)
C(122) C(121) H(117) 120.2(4)
C(121) C(122) H(118) 119.8(4)
C(123) C(122) H(118) 121.0(3)
C(122) C(123) H(119) 119.9(4)
C(124) C(123) H(119) 119.6(4)
C(119) C(124) H(120) 117.9(3)
C(123) C(124) H(120) 119.2(3)
Rh(101) C(126) H(122) 120.4(3)
C(125) C(126) H(122) 120.4(2)
C(127) C(126) H(122) 120.2(2)
Rh(101) C(128) H(124) 120.4(3)
C(127) C(128) H(124) 120.6(2)
C(129) C(128) H(124) 119.9(3)
C(125) C(130) H(126) 112.6(2)
C(129) C(130) H(126) 112.8(2)
C(131) C(130) H(126) 112.7(3)
C(125) C(137) H(127) 109.2(3)
C(125) C(137) H(128) 109.5(3)
C(125) C(137) H(129) 109.3(3)
H(127) C(137) H(128) 109.4(4)
H(127) C(137) H(129) 109.5(3)
H(128) C(137) H(129) 110.0(3)
C(127) C(138) H(130) 109.7(2)
C(127) C(138) H(131) 109.3(3)
C(127) C(138) H(132) 109.3(3)
H(130) C(138) H(131) 109.5(3)
H(130) C(138) H(132) 109.6(4)
H(131) C(138) H(132) 109.5(3)
C(129) C(139) H(133) 109.5(3)
C(129) C(139) H(134) 109.1(3)
C(129) C(139) H(135) 109.2(3)
H(133) C(139) H(134) 109.6(3)
H(133) C(139) H(135) 109.4(3)
H(134) C(139) H(135) 110.0(4)

loop_
_geom_bond_atom_site_label_1
_geom_bond_atom_site_label_2
_geom_bond_distance
Rh(1) C(1) 2.405(3)
Rh(1) C(2) 2.280(2)
Rh(1) C(3) 2.302(3)
Rh(1) C(4) 2.301(3)
Rh(1) C(5) 2.292(2)
Rh(1) C(6) 2.358(3)
Rh(1) C(25) 2.138(2)
Rh(1) C(26) 2.133(2)
Rh(1) C(28) 2.134(2)
Rh(1) C(29) 2.134(3)
Rh(101) C(101) 2.405(3)
Rh(101) C(102) 2.280(3)
Rh(101) C(103) 2.293(3)
Rh(101) C(104) 2.299(3)
Rh(101) C(105) 2.294(4)
Rh(101) C(106) 2.359(4)
Rh(101) C(125) 2.148(3)
Rh(101) C(126) 2.139(3)
Rh(101) C(128) 2.133(3)
Rh(101) C(129) 2.140(3)
Cl(1) C(40) 1.712(4)
Cl(2) C(40) 1.771(4)
F(1) C(33) 1.355(4)
F(2) C(34) 1.329(3)
F(3) C(35) 1.337(4)
F(4) C(36) 1.347(5)
F(101) C(133) 1.349(3)
F(102) C(134) 1.340(4)
F(103) C(135) 1.346(5)
F(104) C(136) 1.339(4)
C(1) C(2) 1.442(5)
C(1) C(6) 1.420(4)
C(1) B(1) 1.650(5)
C(2) C(3) 1.401(5)
C(3) C(4) 1.389(4)
C(4) C(5) 1.422(5)
C(5) C(6) 1.408(5)
C(7) C(8) 1.403(4)
C(7) C(12) 1.396(5)
C(7) B(1) 1.655(5)
C(8) C(9) 1.392(6)
C(9) C(10) 1.380(6)
C(10) C(11) 1.380(4)
C(11) C(12) 1.396(5)
C(13) C(14) 1.404(4)
C(13) C(18) 1.402(4)
C(13) B(1) 1.653(4)
C(14) C(15) 1.387(4)
C(15) C(16) 1.392(4)
C(16) C(17) 1.383(5)
C(17) C(18) 1.401(4)
C(19) C(20) 1.409(4)
C(19) C(24) 1.406(5)
C(19) B(1) 1.645(4)
C(20) C(21) 1.391(4)
C(21) C(22) 1.386(5)
C(22) C(23) 1.373(4)
C(23) C(24) 1.388(4)
C(25) C(26) 1.406(5)
C(25) C(30) 1.525(4)
C(25) C(37) 1.512(5)
C(26) C(27) 1.537(4)
C(27) C(28) 1.536(4)
C(27) C(32) 1.528(4)
C(27) C(38) 1.529(5)
C(28) C(29) 1.415(5)
C(29) C(30) 1.536(4)
C(29) C(39) 1.493(5)
C(30) C(31) 1.506(4)
C(31) C(32) 1.416(5)
C(31) C(36) 1.370(5)
C(32) C(33) 1.377(4)
C(33) C(34) 1.377(5)
C(34) C(35) 1.387(6)
C(35) C(36) 1.383(5)
C(101) C(102) 1.417(4)
C(101) C(106) 1.424(4)
C(101) B(101) 1.654(5)
C(102) C(103) 1.407(4)
C(103) C(104) 1.404(4)
C(104) C(105) 1.406(4)
C(105) C(106) 1.405(5)
C(107) C(108) 1.396(4)
C(107) C(112) 1.394(5)
C(107) B(101) 1.634(4)
C(108) C(109) 1.390(4)
C(109) C(110) 1.379(6)
C(110) C(111) 1.364(5)
C(111) C(112) 1.385(4)
C(113) C(114) 1.405(4)
C(113) C(118) 1.404(4)
C(113) B(101) 1.650(5)
C(114) C(115) 1.389(6)
C(115) C(116) 1.389(5)
C(116) C(117) 1.383(5)
C(117) C(118) 1.397(6)
C(119) C(120) 1.410(4)
C(119) C(124) 1.398(4)
C(119) B(101) 1.652(5)
C(120) C(121) 1.395(5)
C(121) C(122) 1.389(5)
C(122) C(123) 1.372(6)
C(123) C(124) 1.391(5)
C(125) C(126) 1.409(4)
C(125) C(130) 1.540(5)
C(125) C(137) 1.495(4)
C(126) C(127) 1.536(4)
C(127) C(128) 1.535(4)
C(127) C(132) 1.541(5)
C(127) C(138) 1.523(4)
C(128) C(129) 1.405(4)
C(129) C(130) 1.537(5)
C(129) C(139) 1.504(4)
C(130) C(131) 1.502(5)
C(131) C(132) 1.392(4)
C(131) C(136) 1.385(6)
C(132) C(133) 1.389(4)
C(133) C(134) 1.383(6)
C(134) C(135) 1.374(5)
C(135) C(136) 1.386(5)
C(2) H(1) 0.950(3)
C(3) H(2) 0.951(4)
C(4) H(3) 0.949(3)
C(5) H(4) 0.949(3)
C(6) H(5) 0.950(3)
C(8) H(6) 0.952(4)
C(9) H(7) 0.952(3)
C(10) H(8) 0.948(4)
C(11) H(9) 0.951(4)
C(12) H(10) 0.949(3)
C(14) H(11) 0.951(3)
C(15) H(12) 0.948(3)
C(16) H(13) 0.949(3)
C(17) H(14) 0.950(3)
C(18) H(15) 0.951(3)
C(20) H(16) 0.953(3)
C(21) H(17) 0.949(3)
C(22) H(18) 0.950(3)
C(23) H(19) 0.951(4)
C(24) H(20) 0.947(2)
C(26) H(22) 0.949(3)
C(28) H(24) 0.949(3)
C(30) H(26) 0.951(4)
C(37) H(27) 0.960(4)
C(37) H(28) 0.931(3)
C(37) H(29) 0.952(3)
C(38) H(30) 0.950(3)
C(38) H(31) 0.947(3)
C(38) H(32) 0.951(3)
C(39) H(33) 0.952(3)
C(39) H(34) 0.948(4)
C(39) H(35) 0.946(4)
C(40) H(200) 0.949(3)
C(40) H(201) 0.949(3)
C(102) H(101) 0.950(3)
C(103) H(102) 0.949(3)
C(104) H(103) 0.950(3)
C(105) H(104) 0.950(3)
C(106) H(105) 0.952(2)
C(108) H(106) 0.950(4)
C(109) H(107) 0.950(3)
C(110) H(108) 0.949(3)
C(111) H(109) 0.951(4)
C(112) H(110) 0.947(3)
C(114) H(111) 0.951(3)
C(115) H(112) 0.949(3)
C(116) H(113) 0.951(4)
C(117) H(114) 0.950(3)
C(118) H(115) 0.949(3)
C(120) H(116) 0.952(2)
C(121) H(117) 0.947(3)
C(122) H(118) 0.951(4)
C(123) H(119) 0.951(3)
C(124) H(120) 0.951(3)
C(126) H(122) 0.950(3)
C(128) H(124) 0.950(3)
C(130) H(126) 0.950(3)
C(137) H(127) 0.953(3)
C(137) H(128) 0.947(3)
C(137) H(129) 0.947(4)
C(138) H(130) 0.950(4)
C(138) H(131) 0.950(3)
C(138) H(132) 0.949(3)
C(139) H(133) 0.953(4)
C(139) H(134) 0.945(4)
C(139) H(135) 0.949(3)

loop_
_geom_contact_atom_site_label_1
_geom_contact_atom_site_label_2
_geom_contact_distance
_geom_contact_site_symmetry_2
Cl(1) C(138) 3.438(4) 75602
Cl(2) F(1) 3.587(2) 65501
Cl(2) C(28) 3.574(3) 65501
Cl(2) C(33) 3.575(3) 65501
F(1) Cl(2) 3.587(2) 45501
F(1) C(10) 3.576(5) 75602
F(1) C(128) 3.397(3) 75602
F(2) C(128) 3.418(4) 75602
F(2) C(129) 3.372(4) 75602
F(2) C(139) 3.172(4) 75602
F(3) F(103) 3.069(3) 44501
F(3) C(135) 3.526(4) 75602
F(4) F(102) 3.514(3) 75602
F(4) C(121) 3.416(5) 54501
F(4) C(122) 3.182(5) 54501
F(101) F(103) 3.572(3) 76602
F(101) C(26) 3.508(3) 75602
F(101) C(32) 3.474(3) 75602
F(102) F(4) 3.514(3) 75602
F(102) C(36) 3.399(4) 75602
F(102) C(125) 3.529(4) 76602
F(102) C(131) 3.458(4) 76602
F(102) C(136) 3.588(4) 76602
F(102) C(137) 3.323(4) 76602
F(103) F(3) 3.069(3) 66501
F(103) F(101) 3.572(3) 76602
F(103) C(133) 3.565(4) 76602
F(104) C(21) 3.390(4) 56501
F(104) C(22) 3.284(3) 56501
C(2) C(3) 3.563(4) 75502
C(3) C(2) 3.563(4) 75502
C(5) C(111) 3.535(5) .
C(5) C(112) 3.580(5) .
C(10) F(1) 3.576(5) 75602
C(10) C(40) 3.559(5) .
C(11) C(40) 3.542(4) .
C(12) C(105) 3.582(4) .
C(19) C(39) 3.573(5) 65501
C(20) C(39) 3.600(5) 65501
C(20) C(40) 3.494(6) .
C(21) F(104) 3.390(4) 54501
C(22) F(104) 3.284(3) 54501
C(26) F(101) 3.508(3) 75602
C(28) Cl(2) 3.574(3) 45501
C(32) F(101) 3.474(3) 75602
C(33) Cl(2) 3.575(3) 45501
C(34) C(133) 3.592(4) 75602
C(35) C(134) 3.492(5) 75602
C(36) F(102) 3.399(4) 75602
C(36) C(134) 3.579(4) 75602
C(39) C(19) 3.573(5) 45501
C(39) C(20) 3.600(5) 45501
C(40) C(10) 3.559(5) .
C(40) C(11) 3.542(4) .
C(40) C(20) 3.494(6) .
C(105) C(12) 3.582(4) .
C(111) C(5) 3.535(5) .
C(112) C(5) 3.580(5) .
C(120) C(139) 3.504(5) 45501
C(121) F(4) 3.416(5) 56501
C(122) F(4) 3.182(5) 56501
C(125) F(102) 3.529(4) 76602
C(128) F(1) 3.397(3) 75602
C(128) F(2) 3.418(4) 75602
C(129) F(2) 3.372(4) 75602
C(131) F(102) 3.458(4) 76602
C(133) F(103) 3.565(4) 76602
C(133) C(34) 3.592(4) 75602
C(133) C(135) 3.457(4) 76602
C(134) C(35) 3.492(5) 75602
C(134) C(36) 3.579(4) 75602
C(134) C(134) 3.584(4) 76602
C(134) C(135) 3.592(5) 76602
C(135) F(3) 3.526(4) 75602
C(135) C(133) 3.457(4) 76602
C(135) C(134) 3.592(5) 76602
C(136) F(102) 3.588(4) 76602
C(137) F(102) 3.323(4) 76602
C(138) Cl(1) 3.438(4) 75602
C(139) F(2) 3.172(4) 75602
C(139) C(120) 3.504(5) 65501
Cl(1) H(16) 2.9742(14) .
Cl(1) H(17) 3.1721(19) .
Cl(1) H(107) 2.8617(16) 75602
Cl(1) H(130) 3.2172(16) 75602
Cl(1) H(131) 2.971(2) 75602
Cl(2) H(24) 3.0688(8) 65501
Cl(2) H(31) 3.1130(9) 65501
Cl(2) H(31) 3.0310(10) 75602
Cl(2) H(107) 3.2058(8) 75602
Cl(2) H(108) 3.3462(9) 65501
Cl(2) H(108) 3.1519(9) 75602
F(1) H(8) 2.824(2) 75602
F(1) H(9) 3.229(2) 75602
F(1) H(108) 3.390(2) 65602
F(1) H(124) 2.7012(19) 75602
F(1) H(132) 2.860(2) 75602
F(2) H(116) 3.040(2) 65602
F(2) H(117) 3.475(2) 65602
F(2) H(124) 3.152(2) 75602
F(2) H(133) 2.9666(19) 75602
F(2) H(134) 2.810(2) 75602
F(3) H(117) 3.030(2) 65602
F(4) H(17) 3.547(2) 45501
F(4) H(18) 3.371(2) 45501
F(4) H(117) 2.959(2) 54501
F(4) H(118) 2.476(2) 54501
F(101) H(22) 3.1961(18) 75602
F(101) H(28) 3.179(2) 75602
F(102) H(28) 2.917(2) 75602
F(102) H(127) 2.497(2) 76602
F(103) H(117) 3.512(2) 76602
F(103) H(122) 3.363(2) 76602
F(103) H(131) 3.367(2) 76602
F(104) H(17) 2.865(2) 56501
F(104) H(18) 2.648(2) 56501
C(2) H(2) 3.472(2) 75502
C(3) H(1) 3.389(2) 75502
C(3) H(20) 3.116(2) 75502
C(4) H(20) 2.953(3) 75502
C(5) H(109) 3.584(3) .
C(7) H(104) 3.570(3) .
C(7) H(105) 3.447(2) .
C(7) H(201) 3.048(3) .
C(8) H(105) 3.561(3) .
C(8) H(201) 3.050(3) .
C(9) H(107) 3.381(3) .
C(9) H(201) 2.951(3) .
C(10) H(30) 3.283(4) 75602
C(10) H(124) 3.332(3) .
C(10) H(130) 3.485(3) .
C(10) H(132) 3.032(4) .
C(10) H(201) 2.792(3) .
C(11) H(104) 2.955(3) .
C(11) H(109) 3.010(3) 65501
C(11) H(124) 3.186(4) .
C(11) H(201) 2.725(3) .
C(12) H(35) 3.121(3) 65501
C(12) H(104) 2.760(2) .
C(12) H(105) 3.466(3) .
C(12) H(109) 3.356(3) 65501
C(12) H(201) 2.852(2) .
C(13) H(2) 2.840(3) 75502
C(14) H(2) 2.996(3) 75502
C(14) H(3) 3.586(3) 65501
C(14) H(3) 3.509(4) 75502
C(14) H(12) 3.408(3) 85502
C(14) H(33) 3.341(3) 65501
C(14) H(35) 3.384(3) 65501
C(15) H(2) 3.115(4) 75502
C(15) H(3) 3.430(3) 65501
C(15) H(3) 3.513(4) 75502
C(15) H(11) 3.518(3) 85502
C(15) H(19) 3.467(3) 85502
C(15) H(33) 3.154(4) 75502
C(16) H(2) 3.079(4) 75502
C(16) H(19) 3.549(3) 85502
C(16) H(33) 3.397(4) 75502
C(16) H(119) 2.960(3) 76502
C(17) H(2) 2.915(4) 75502
C(17) H(27) 3.412(4) 75502
C(17) H(115) 3.497(3) .
C(17) H(119) 3.251(3) 76502
C(18) H(2) 2.784(4) 75502
C(18) H(104) 3.559(4) .
C(18) H(115) 3.340(3) .
C(19) H(34) 3.063(3) 65501
C(19) H(35) 3.356(3) 65501
C(20) H(34) 2.905(3) 65501
C(20) H(35) 3.447(3) 65501
C(20) H(200) 3.288(3) .
C(20) H(201) 3.132(4) .
C(21) H(34) 2.901(3) 65501
C(21) H(200) 3.448(4) .
C(22) H(34) 3.011(4) 65501
C(22) H(113) 3.241(4) 75502
C(22) H(118) 3.349(3) 64501
C(23) H(12) 3.154(3) 85502
C(23) H(13) 3.439(3) 85502
C(23) H(34) 3.127(4) 65501
C(23) H(113) 3.171(4) 75502
C(23) H(114) 3.456(4) 75502
C(24) H(12) 3.143(3) 85502
C(24) H(34) 3.134(3) 65501
C(28) H(108) 3.437(3) .
C(28) H(200) 3.065(3) 45501
C(29) H(200) 3.016(2) 45501
C(31) H(200) 3.139(3) 45501
C(32) H(200) 3.205(3) 45501
C(33) H(124) 3.558(3) 75602
C(33) H(132) 3.511(3) 75602
C(36) H(200) 3.477(3) 45501
C(37) H(127) 3.286(3) 54501
C(37) H(128) 3.427(4) 54501
C(38) H(8) 3.206(3) 75602
C(38) H(108) 3.364(3) .
C(39) H(11) 2.874(3) 45501
C(39) H(200) 3.000(3) 45501
C(40) H(16) 2.938(4) .
C(40) H(24) 3.352(3) 65501
C(40) H(34) 3.586(3) 65501
C(40) H(35) 3.352(3) 65501
C(102) H(101) 3.525(2) 76502
C(102) H(102) 3.527(3) 76502
C(103) H(101) 3.341(3) 76502
C(103) H(120) 2.897(3) 76502
C(104) H(120) 3.110(3) 76502
C(105) H(10) 3.504(3) .
C(106) H(15) 3.376(3) .
C(107) H(5) 3.445(3) .
C(107) H(134) 3.502(3) 45501
C(108) H(5) 3.397(4) .
C(109) H(5) 3.501(4) .
C(109) H(7) 3.495(3) .
C(109) H(31) 3.524(3) .
C(110) H(4) 3.433(4) .
C(110) H(9) 3.358(4) 45501
C(110) H(24) 3.056(4) .
C(110) H(31) 3.190(3) .
C(111) H(4) 2.683(4) .
C(111) H(9) 2.942(3) 45501
C(111) H(24) 3.341(3) .
C(111) H(134) 3.189(3) 45501
C(112) H(4) 2.775(4) .
C(112) H(5) 3.511(3) .
C(112) H(134) 2.945(3) 45501
C(113) H(102) 2.855(2) 76502
C(114) H(102) 2.914(3) 76502
C(114) H(112) 3.266(3) 66502
C(115) H(102) 3.109(4) 76502
C(115) H(111) 3.230(3) 66502
C(115) H(119) 3.452(4) 66502
C(115) H(135) 3.295(3) 76502
C(116) H(19) 2.992(4) 75502
C(116) H(102) 3.205(4) 76502
C(116) H(126) 3.317(3) 76502
C(116) H(128) 3.374(3) 76502
C(116) H(135) 3.561(3) 76502
C(117) H(19) 3.269(4) 75502
C(117) H(102) 3.143(4) 76502
C(117) H(128) 2.924(3) 76502
C(118) H(15) 3.418(3) .
C(118) H(102) 2.935(3) 76502
C(119) H(133) 3.266(3) 45501
C(120) H(133) 2.797(3) 45501
C(120) H(134) 3.437(3) 45501
C(121) H(133) 2.840(4) 45501
C(122) H(13) 3.482(3) 76502
C(122) H(18) 3.335(3) 46501
C(122) H(133) 3.309(4) 45501
C(123) H(13) 3.144(3) 76502
C(123) H(14) 3.511(3) 76502
C(123) H(112) 2.918(4) 66502
C(123) H(113) 3.495(3) 66502
C(124) H(102) 3.560(3) 76502
C(124) H(112) 2.935(3) 66502
C(137) H(27) 3.347(3) 56501
C(137) H(28) 3.391(4) 56501
C(137) H(114) 3.443(3) 76502
C(138) H(8) 3.139(3) .
C(139) H(111) 3.409(3) 65501
H(1) C(3) 3.389(2) 75502
H(1) H(2) 3.432 75502
H(2) C(2) 3.472(2) 75502
H(2) C(13) 2.840(3) 75502
H(2) C(14) 2.996(3) 75502
H(2) C(15) 3.115(4) 75502
H(2) C(16) 3.079(4) 75502
H(2) C(17) 2.915(4) 75502
H(2) C(18) 2.784(4) 75502
H(2) H(1) 3.432 75502
H(2) H(11) 3.577 75502
H(2) H(14) 3.455 75502
H(2) H(15) 3.261 75502
H(2) H(20) 3.014 75502
H(3) C(14) 3.586(3) 45501
H(3) C(14) 3.509(4) 75502
H(3) C(15) 3.430(3) 45501
H(3) C(15) 3.513(4) 75502
H(3) H(11) 3.113 45501
H(3) H(11) 3.574 75502
H(3) H(12) 2.827 45501
H(3) H(12) 3.557 75502
H(3) H(20) 2.736 75502
H(4) C(110) 3.433(4) .
H(4) C(111) 2.683(4) .
H(4) C(112) 2.775(4) .
H(4) H(109) 2.679 .
H(4) H(110) 2.815 .
H(5) C(107) 3.445(3) .
H(5) C(108) 3.397(4) .
H(5) C(109) 3.501(4) .
H(5) C(112) 3.511(3) .
H(5) H(105) 2.961 .
H(7) C(109) 3.495(3) .
H(7) H(7) 3.237 75602
H(7) H(107) 2.862 .
H(7) H(201) 3.522 .
H(8) F(1) 2.824(2) 75602
H(8) C(38) 3.206(3) 75602
H(8) C(138) 3.139(3) .
H(8) H(30) 2.383 75602
H(8) H(31) 3.366 75602
H(8) H(32) 3.512 75602
H(8) H(124) 3.035 .
H(8) H(130) 3.153 .
H(8) H(132) 2.345 .
H(8) H(201) 3.304 .
H(9) F(1) 3.229(2) 75602
H(9) C(110) 3.358(4) 65501
H(9) C(111) 2.942(3) 65501
H(9) H(104) 2.968 .
H(9) H(108) 3.065 65501
H(9) H(109) 2.222 65501
H(9) H(124) 2.754 .
H(9) H(201) 3.199 .
H(10) C(105) 3.504(3) .
H(10) H(35) 2.707 65501
H(10) H(104) 2.619 .
H(10) H(109) 2.931 65501
H(10) H(201) 3.388 .
H(11) C(15) 3.518(3) 85502
H(11) C(39) 2.874(3) 65501
H(11) H(2) 3.577 75502
H(11) H(3) 3.113 65501
H(11) H(3) 3.574 75502
H(11) H(12) 2.767 85502
H(11) H(33) 2.455 65501
H(11) H(34) 3.063 65501
H(11) H(35) 2.661 65501
H(12) C(14) 3.408(3) 85502
H(12) C(23) 3.154(3) 85502
H(12) C(24) 3.143(3) 85502
H(12) H(3) 2.827 65501
H(12) H(3) 3.557 75502
H(12) H(11) 2.767 85502
H(12) H(12) 3.348 85502
H(12) H(19) 2.842 85502
H(12) H(20) 2.827 85502
H(12) H(33) 2.876 75502
H(12) H(34) 3.576 75502
H(13) C(23) 3.439(3) 85502
H(13) C(122) 3.482(3) 76502
H(13) C(123) 3.144(3) 76502
H(13) H(19) 3.019 85502
H(13) H(26) 3.044 75502
H(13) H(27) 3.589 75502
H(13) H(33) 3.317 75502
H(13) H(34) 3.524 75502
H(13) H(118) 3.087 76502
H(13) H(119) 2.379 76502
H(14) C(123) 3.511(3) 76502
H(14) H(2) 3.455 75502
H(14) H(27) 2.981 75502
H(14) H(114) 3.223 .
H(14) H(115) 2.969 .
H(14) H(119) 2.922 76502
H(15) C(106) 3.376(3) .
H(15) C(118) 3.418(3) .
H(15) H(2) 3.261 75502
H(15) H(105) 3.240 .
H(15) H(114) 3.577 .
H(15) H(115) 2.638 .
H(16) Cl(1) 2.9742(14) .
H(16) C(40) 2.938(4) .
H(16) H(34) 3.395 65501
H(16) H(200) 2.985 .
H(16) H(201) 2.490 .
H(17) Cl(1) 3.1721(19) .
H(17) F(4) 3.547(2) 65501
H(17) F(104) 2.865(2) 54501
H(17) H(34) 3.385 65501
H(17) H(200) 3.282 .
H(18) F(4) 3.371(2) 65501
H(18) F(104) 2.648(2) 54501
H(18) C(122) 3.335(3) 64501
H(18) H(34) 3.544 65501
H(18) H(113) 2.747 75502
H(18) H(118) 2.610 64501
H(18) H(126) 3.412 54501
H(19) C(15) 3.467(3) 85502
H(19) C(16) 3.549(3) 85502
H(19) C(116) 2.992(4) 75502
H(19) C(117) 3.269(4) 75502
H(19) H(12) 2.842 85502
H(19) H(13) 3.019 85502
H(19) H(113) 2.600 75502
H(19) H(114) 3.080 75502
H(20) C(3) 3.116(2) 75502
H(20) C(4) 2.953(3) 75502
H(20) H(2) 3.014 75502
H(20) H(3) 2.736 75502
H(20) H(12) 2.827 85502
H(22) F(101) 3.1961(18) 75602
H(24) Cl(2) 3.0688(8) 45501
H(24) C(40) 3.352(3) 45501
H(24) C(110) 3.056(4) .
H(24) C(111) 3.341(3) .
H(24) H(108) 2.608 .
H(24) H(109) 3.128 .
H(24) H(200) 2.929 45501
H(24) H(201) 3.507 45501
H(26) H(13) 3.044 75502
H(26) H(118) 3.178 54501
H(27) C(17) 3.412(4) 75502
H(27) C(137) 3.347(3) 54501
H(27) H(13) 3.589 75502
H(27) H(14) 2.981 75502
H(27) H(114) 3.306 75502
H(27) H(127) 2.888 54501
H(27) H(128) 3.000 54501
H(28) F(101) 3.179(2) 75602
H(28) F(102) 2.917(2) 75602
H(28) C(137) 3.391(4) 54501
H(28) H(127) 2.819 54501
H(28) H(128) 3.086 54501
H(29) H(114) 3.352 75502
H(30) C(10) 3.283(4) 75602
H(30) H(8) 2.383 75602
H(30) H(132) 2.779 75602
H(31) Cl(2) 3.1130(9) 45501
H(31) Cl(2) 3.0310(10) 75602
H(31) C(109) 3.524(3) .
H(31) C(110) 3.190(3) .
H(31) H(8) 3.366 75602
H(31) H(107) 3.209 .
H(31) H(108) 2.578 .
H(32) H(8) 3.512 75602
H(32) H(107) 3.290 .
H(32) H(108) 3.434 .
H(33) C(14) 3.341(3) 45501
H(33) C(15) 3.154(4) 75502
H(33) C(16) 3.397(4) 75502
H(33) H(11) 2.455 45501
H(33) H(12) 2.876 75502
H(33) H(13) 3.317 75502
H(34) C(19) 3.063(3) 45501
H(34) C(20) 2.905(3) 45501
H(34) C(21) 2.901(3) 45501
H(34) C(22) 3.011(4) 45501
H(34) C(23) 3.127(4) 45501
H(34) C(24) 3.134(3) 45501
H(34) C(40) 3.586(3) 45501
H(34) H(11) 3.063 45501
H(34) H(12) 3.576 75502
H(34) H(13) 3.524 75502
H(34) H(16) 3.395 45501
H(34) H(17) 3.385 45501
H(34) H(18) 3.544 45501
H(34) H(200) 2.792 45501
H(34) H(201) 3.566 45501
H(35) C(12) 3.121(3) 45501
H(35) C(14) 3.384(3) 45501
H(35) C(19) 3.356(3) 45501
H(35) C(20) 3.447(3) 45501
H(35) C(40) 3.352(3) 45501
H(35) H(10) 2.707 45501
H(35) H(11) 2.661 45501
H(35) H(200) 2.788 45501
H(35) H(201) 3.093 45501
H(101) C(102) 3.525(2) 76502
H(101) C(103) 3.341(3) 76502
H(101) H(101) 3.540 76502
H(101) H(102) 3.228 76502
H(102) C(102) 3.527(3) 76502
H(102) C(113) 2.855(2) 76502
H(102) C(114) 2.914(3) 76502
H(102) C(115) 3.109(4) 76502
H(102) C(116) 3.205(4) 76502
H(102) C(117) 3.143(4) 76502
H(102) C(118) 2.935(3) 76502
H(102) C(124) 3.560(3) 76502
H(102) H(101) 3.228 76502
H(102) H(111) 3.405 76502
H(102) H(115) 3.420 76502
H(102) H(120) 2.633 76502
H(103) H(110) 3.595 65501
H(103) H(111) 3.238 65501
H(103) H(112) 3.305 65501
H(103) H(120) 3.018 76502
H(104) C(7) 3.570(3) .
H(104) C(11) 2.955(3) .
H(104) C(12) 2.760(2) .
H(104) C(18) 3.559(4) .
H(104) H(9) 2.968 .
H(104) H(10) 2.619 .
H(104) H(109) 3.549 65501
H(105) C(7) 3.447(2) .
H(105) C(8) 3.561(3) .
H(105) C(12) 3.466(3) .
H(105) H(5) 2.961 .
H(105) H(15) 3.240 .
H(107) Cl(1) 2.8617(16) 75602
H(107) Cl(2) 3.2058(8) 75602
H(107) C(9) 3.381(3) .
H(107) H(7) 2.862 .
H(107) H(31) 3.209 .
H(107) H(32) 3.290 .
H(108) Cl(2) 3.3462(9) 45501
H(108) Cl(2) 3.1519(9) 75602
H(108) F(1) 3.390(2) 65602
H(108) C(28) 3.437(3) .
H(108) C(38) 3.364(3) .
H(108) H(9) 3.065 45501
H(108) H(24) 2.608 .
H(108) H(31) 2.578 .
H(108) H(32) 3.434 .
H(109) C(5) 3.584(3) .
H(109) C(11) 3.010(3) 45501
H(109) C(12) 3.356(3) 45501
H(109) H(4) 2.679 .
H(109) H(9) 2.222 45501
H(109) H(10) 2.931 45501
H(109) H(24) 3.128 .
H(109) H(104) 3.549 45501
H(109) H(134) 3.339 45501
H(110) H(4) 2.815 .
H(110) H(103) 3.595 45501
H(110) H(134) 2.960 45501
H(110) H(135) 3.493 45501
H(111) C(115) 3.230(3) 66502
H(111) C(139) 3.409(3) 45501
H(111) H(102) 3.405 76502
H(111) H(103) 3.238 45501
H(111) H(111) 3.342 66502
H(111) H(112) 2.497 66502
H(111) H(133) 3.510 45501
H(111) H(134) 3.445 45501
H(111) H(135) 2.782 45501
H(112) C(114) 3.266(3) 66502
H(112) C(123) 2.918(4) 66502
H(112) C(124) 2.935(3) 66502
H(112) H(103) 3.305 45501
H(112) H(111) 2.497 66502
H(112) H(112) 3.477 66502
H(112) H(119) 2.805 66502
H(112) H(120) 2.861 66502
H(112) H(133) 3.597 76502
H(112) H(135) 3.036 76502
H(113) C(22) 3.241(4) 75502
H(113) C(23) 3.171(4) 75502
H(113) C(123) 3.495(3) 66502
H(113) H(18) 2.747 75502
H(113) H(19) 2.600 75502
H(113) H(118) 3.557 66502
H(113) H(119) 3.325 66502
H(113) H(126) 2.756 76502
H(113) H(128) 3.310 76502
H(113) H(133) 3.511 76502
H(113) H(135) 3.466 76502
H(114) C(23) 3.456(4) 75502
H(114) C(137) 3.443(3) 76502
H(114) H(14) 3.223 .
H(114) H(15) 3.577 .
H(114) H(19) 3.080 75502
H(114) H(27) 3.306 75502
H(114) H(29) 3.352 75502
H(114) H(128) 2.529 76502
H(115) C(17) 3.497(3) .
H(115) C(18) 3.340(3) .
H(115) H(14) 2.969 .
H(115) H(15) 2.638 .
H(115) H(102) 3.420 76502
H(116) F(2) 3.040(2) 65602
H(116) H(133) 3.058 45501
H(116) H(134) 3.367 45501
H(117) F(2) 3.475(2) 65602
H(117) F(3) 3.030(2) 65602
H(117) F(4) 2.959(2) 56501
H(117) F(103) 3.512(2) 76602
H(117) H(133) 3.132 45501
H(118) F(4) 2.476(2) 56501
H(118) C(22) 3.349(3) 46501
H(118) H(13) 3.087 76502
H(118) H(18) 2.610 46501
H(118) H(26) 3.178 56501
H(118) H(113) 3.557 66502
H(119) C(16) 2.960(3) 76502
H(119) C(17) 3.251(3) 76502
H(119) C(115) 3.452(4) 66502
H(119) H(13) 2.379 76502
H(119) H(14) 2.922 76502
H(119) H(112) 2.805 66502
H(119) H(113) 3.325 66502
H(120) C(103) 2.897(3) 76502
H(120) C(104) 3.110(3) 76502
H(120) H(102) 2.633 76502
H(120) H(103) 3.018 76502
H(120) H(112) 2.861 66502
H(122) F(103) 3.363(2) 76602
H(124) F(1) 2.7012(19) 75602
H(124) F(2) 3.152(2) 75602
H(124) C(10) 3.332(3) .
H(124) C(11) 3.186(4) .
H(124) C(33) 3.558(3) 75602
H(124) H(8) 3.035 .
H(124) H(9) 2.754 .
H(126) C(116) 3.317(3) 76502
H(126) H(18) 3.412 56501
H(126) H(113) 2.756 76502
H(127) F(102) 2.497(2) 76602
H(127) C(37) 3.286(3) 56501
H(127) H(27) 2.888 56501
H(127) H(28) 2.819 56501
H(128) C(37) 3.427(4) 56501
H(128) C(116) 3.374(3) 76502
H(128) C(117) 2.924(3) 76502
H(128) H(27) 3.000 56501
H(128) H(28) 3.086 56501
H(128) H(113) 3.310 76502
H(128) H(114) 2.529 76502
H(130) Cl(1) 3.2172(16) 75602
H(130) C(10) 3.485(3) .
H(130) H(8) 3.153 .
H(131) Cl(1) 2.971(2) 75602
H(131) F(103) 3.367(2) 76602
H(132) F(1) 2.860(2) 75602
H(132) C(10) 3.032(4) .
H(132) C(33) 3.511(3) 75602
H(132) H(8) 2.345 .
H(132) H(30) 2.779 75602
H(133) F(2) 2.9666(19) 75602
H(133) C(119) 3.266(3) 65501
H(133) C(120) 2.797(3) 65501
H(133) C(121) 2.840(4) 65501
H(133) C(122) 3.309(4) 65501
H(133) H(111) 3.510 65501
H(133) H(112) 3.597 76502
H(133) H(113) 3.511 76502
H(133) H(116) 3.058 65501
H(133) H(117) 3.132 65501
H(134) F(2) 2.810(2) 75602
H(134) C(107) 3.502(3) 65501
H(134) C(111) 3.189(3) 65501
H(134) C(112) 2.945(3) 65501
H(134) C(120) 3.437(3) 65501
H(134) H(109) 3.339 65501
H(134) H(110) 2.960 65501
H(134) H(111) 3.445 65501
H(134) H(116) 3.367 65501
H(135) C(115) 3.295(3) 76502
H(135) C(116) 3.561(3) 76502
H(135) H(110) 3.493 65501
H(135) H(111) 2.782 65501
H(135) H(112) 3.036 76502
H(135) H(113) 3.466 76502
H(200) C(20) 3.288(3) .
H(200) C(21) 3.448(4) .
H(200) C(28) 3.065(3) 65501
H(200) C(29) 3.016(2) 65501
H(200) C(31) 3.139(3) 65501
H(200) C(32) 3.205(3) 65501
H(200) C(36) 3.477(3) 65501
H(200) C(39) 3.000(3) 65501
H(200) H(16) 2.985 .
H(200) H(17) 3.282 .
H(200) H(24) 2.929 65501
H(200) H(34) 2.792 65501
H(200) H(35) 2.788 65501
H(201) C(7) 3.048(3) .
H(201) C(8) 3.050(3) .
H(201) C(9) 2.951(3) .
H(201) C(10) 2.792(3) .
H(201) C(11) 2.725(3) .
H(201) C(12) 2.852(2) .
H(201) C(20) 3.132(4) .
H(201) H(7) 3.522 .
H(201) H(8) 3.304 .
H(201) H(9) 3.199 .
H(201) H(10) 3.388 .
H(201) H(16) 2.490 .
H(201) H(24) 3.507 65501
H(201) H(34) 3.566 65501
H(201) H(35) 3.093 65501

loop_
_geom_torsion_atom_site_label_1
_geom_torsion_atom_site_label_2
_geom_torsion_atom_site_label_3
_geom_torsion_atom_site_label_4
_geom_torsion
C(1) Rh(1) C(2) C(3) -131.8(2)
C(2) Rh(1) C(1) C(6) 128.5(2)
C(2) Rh(1) C(1) B(1) -110.3(3)
C(1) Rh(1) C(3) C(2) 28.89(18)
C(1) Rh(1) C(3) C(4) -101.7(2)
C(3) Rh(1) C(1) C(2) -28.80(16)
C(3) Rh(1) C(1) C(6) 99.7(2)
C(3) Rh(1) C(1) B(1) -139.1(3)
C(1) Rh(1) C(4) C(3) 65.7(2)
C(1) Rh(1) C(4) C(5) -64.79(19)
C(4) Rh(1) C(1) C(2) -64.38(18)
C(4) Rh(1) C(1) C(6) 64.2(2)
C(4) Rh(1) C(1) B(1) -174.7(3)
C(1) Rh(1) C(5) C(4) 102.0(2)
C(1) Rh(1) C(5) C(6) -27.27(19)
C(5) Rh(1) C(1) C(2) -100.88(19)
C(5) Rh(1) C(1) C(6) 27.7(2)
C(5) Rh(1) C(1) B(1) 148.8(3)
C(1) Rh(1) C(6) C(5) 133.8(3)
C(6) Rh(1) C(1) C(2) -128.5(2)
C(6) Rh(1) C(1) B(1) 121.1(4)
C(1) Rh(1) C(25) C(26) 78.4(2)
C(1) Rh(1) C(25) C(30) -170.8(2)
C(1) Rh(1) C(25) C(37) -39.8(3)
C(25) Rh(1) C(1) C(2) 71.8(2)
C(25) Rh(1) C(1) C(6) -159.7(2)
C(25) Rh(1) C(1) B(1) -38.6(3)
C(1) Rh(1) C(26) C(25) -116.90(19)
C(1) Rh(1) C(26) C(27) 129.7(2)
C(26) Rh(1) C(1) C(2) 110.96(18)
C(26) Rh(1) C(1) C(6) -120.5(2)
C(26) Rh(1) C(1) B(1) 0.6(3)
C(1) Rh(1) C(28) C(27) -73.6(2)
C(1) Rh(1) C(28) C(29) 173.07(16)
C(28) Rh(1) C(1) C(2) -179.87(17)
C(28) Rh(1) C(1) C(6) -51.3(2)
C(28) Rh(1) C(1) B(1) 69.8(3)
C(1) Rh(1) C(29) C(28) -91.3(17)
C(1) Rh(1) C(29) C(30) 158.3(16)
C(1) Rh(1) C(29) C(39) 29.0(19)
C(29) Rh(1) C(1) C(2) -94.0(17)
C(29) Rh(1) C(1) C(6) 34.5(18)
C(29) Rh(1) C(1) B(1) 155.6(16)
C(2) Rh(1) C(3) C(4) -130.6(3)
C(3) Rh(1) C(2) C(1) 131.8(2)
C(2) Rh(1) C(4) C(3) 29.6(2)
C(2) Rh(1) C(4) C(5) -100.9(2)
C(4) Rh(1) C(2) C(1) 102.5(2)
C(4) Rh(1) C(2) C(3) -29.3(2)
C(2) Rh(1) C(5) C(4) 65.5(2)
C(2) Rh(1) C(5) C(6) -63.7(2)
C(5) Rh(1) C(2) C(1) 65.72(17)
C(5) Rh(1) C(2) C(3) -66.1(2)
C(2) Rh(1) C(6) C(1) -30.97(18)
C(2) Rh(1) C(6) C(5) 102.9(2)
C(6) Rh(1) C(2) C(1) 30.09(16)
C(6) Rh(1) C(2) C(3) -101.7(2)
C(2) Rh(1) C(25) C(26) 113.15(19)
C(2) Rh(1) C(25) C(30) -136.0(2)
C(2) Rh(1) C(25) C(37) -5.1(3)
C(25) Rh(1) C(2) C(1) -121.09(18)
C(25) Rh(1) C(2) C(3) 107.1(2)
C(2) Rh(1) C(26) C(25) -80.0(2)
C(2) Rh(1) C(26) C(27) 166.5(2)
C(26) Rh(1) C(2) C(1) -82.11(19)
C(26) Rh(1) C(2) C(3) 146.1(2)
C(2) Rh(1) C(28) C(27) -74.9(19)
C(2) Rh(1) C(28) C(29) 171.7(18)
C(28) Rh(1) C(2) C(1) 1.5(19)
C(28) Rh(1) C(2) C(3) -130.3(18)
C(2) Rh(1) C(29) C(28) -179.24(17)
C(2) Rh(1) C(29) C(30) 70.3(2)
C(2) Rh(1) C(29) C(39) -58.9(3)
C(29) Rh(1) C(2) C(1) 172.56(17)
C(29) Rh(1) C(2) C(3) 40.8(2)
C(3) Rh(1) C(4) C(5) -130.5(3)
C(4) Rh(1) C(3) C(2) 130.6(3)
C(3) Rh(1) C(5) C(4) 29.17(19)
C(3) Rh(1) C(5) C(6) -100.1(2)
C(5) Rh(1) C(3) C(2) 100.6(2)
C(5) Rh(1) C(3) C(4) -29.9(2)
C(3) Rh(1) C(6) C(1) -67.28(19)
C(3) Rh(1) C(6) C(5) 66.6(2)
C(6) Rh(1) C(3) C(2) 64.5(2)
C(6) Rh(1) C(3) C(4) -66.0(2)
C(3) Rh(1) C(25) C(26) 149.64(18)
C(3) Rh(1) C(25) C(30) -99.5(2)
C(3) Rh(1) C(25) C(37) 31.4(3)
C(25) Rh(1) C(3) C(2) -83.9(2)
C(25) Rh(1) C(3) C(4) 145.6(2)
C(3) Rh(1) C(26) C(25) -48.9(2)
C(3) Rh(1) C(26) C(27) -162.3(2)
C(26) Rh(1) C(3) C(2) -53.8(3)
C(26) Rh(1) C(3) C(4) 175.6(2)
C(3) Rh(1) C(28) C(27) 158.3(2)
C(3) Rh(1) C(28) C(29) 44.9(2)
C(28) Rh(1) C(3) C(2) 175.8(2)
C(28) Rh(1) C(3) C(4) 45.2(3)
C(3) Rh(1) C(29) C(28) -154.68(16)
C(3) Rh(1) C(29) C(30) 94.9(2)
C(3) Rh(1) C(29) C(39) -34.4(3)
C(29) Rh(1) C(3) C(2) -155.41(19)
C(29) Rh(1) C(3) C(4) 74.0(2)
C(4) Rh(1) C(5) C(6) -129.3(2)
C(5) Rh(1) C(4) C(3) 130.5(3)
C(4) Rh(1) C(6) C(1) -103.2(2)
C(4) Rh(1) C(6) C(5) 30.60(19)
C(6) Rh(1) C(4) C(3) 100.6(2)
C(6) Rh(1) C(4) C(5) -29.90(18)
C(4) Rh(1) C(25) C(26) 178.18(18)
C(4) Rh(1) C(25) C(30) -71.0(2)
C(4) Rh(1) C(25) C(37) 60.0(3)
C(25) Rh(1) C(4) C(3) -51.0(2)
C(25) Rh(1) C(4) C(5) 178.49(19)
C(4) Rh(1) C(26) C(25) -15.6(16)
C(4) Rh(1) C(26) C(27) -129.1(14)
C(26) Rh(1) C(4) C(3) -36.8(16)
C(26) Rh(1) C(4) C(5) -167.3(14)
C(4) Rh(1) C(28) C(27) -174.4(2)
C(4) Rh(1) C(28) C(29) 72.2(2)
C(28) Rh(1) C(4) C(3) -153.8(2)
C(28) Rh(1) C(4) C(5) 75.7(2)
C(4) Rh(1) C(29) C(28) -120.42(18)
C(4) Rh(1) C(29) C(30) 129.1(2)
C(4) Rh(1) C(29) C(39) -0.1(2)
C(29) Rh(1) C(4) C(3) -116.5(2)
C(29) Rh(1) C(4) C(5) 113.0(2)
C(5) Rh(1) C(6) C(1) -133.8(3)
C(6) Rh(1) C(5) C(4) 129.3(2)
C(5) Rh(1) C(25) C(26) -174.4(9)
C(5) Rh(1) C(25) C(30) -63.5(10)
C(5) Rh(1) C(25) C(37) 67.4(10)
C(25) Rh(1) C(5) C(4) -8.6(10)
C(25) Rh(1) C(5) C(6) -137.9(9)
C(5) Rh(1) C(26) C(25) 178.7(2)
C(5) Rh(1) C(26) C(27) 65.3(3)
C(26) Rh(1) C(5) C(4) 178.1(2)
C(26) Rh(1) C(5) C(6) 48.8(3)
C(5) Rh(1) C(28) C(27) -138.4(2)
C(5) Rh(1) C(28) C(29) 108.17(18)
C(28) Rh(1) C(5) C(4) -117.3(2)
C(28) Rh(1) C(5) C(6) 113.4(2)
C(5) Rh(1) C(29) C(28) -84.63(19)
C(5) Rh(1) C(29) C(30) 164.9(2)
C(5) Rh(1) C(29) C(39) 35.7(3)
C(29) Rh(1) C(5) C(4) -77.4(2)
C(29) Rh(1) C(5) C(6) 153.3(2)
C(6) Rh(1) C(25) C(26) 55.4(3)
C(6) Rh(1) C(25) C(30) 166.3(2)
C(6) Rh(1) C(25) C(37) -62.8(4)
C(25) Rh(1) C(6) C(1) 37.0(3)
C(25) Rh(1) C(6) C(5) 170.9(2)
C(6) Rh(1) C(26) C(25) -151.30(18)
C(6) Rh(1) C(26) C(27) 95.3(2)
C(26) Rh(1) C(6) C(1) 73.2(2)
C(26) Rh(1) C(6) C(5) -152.98(19)
C(6) Rh(1) C(28) C(27) -102.8(2)
C(6) Rh(1) C(28) C(29) 143.79(17)
C(28) Rh(1) C(6) C(1) 147.40(19)
C(28) Rh(1) C(6) C(5) -78.8(2)
C(6) Rh(1) C(29) C(28) -59.9(2)
C(6) Rh(1) C(29) C(30) -170.4(2)
C(6) Rh(1) C(29) C(39) 60.4(4)
C(29) Rh(1) C(6) C(1) -176.0(2)
C(29) Rh(1) C(6) C(5) -42.2(3)
C(25) Rh(1) C(26) C(27) -113.4(3)
C(26) Rh(1) C(25) C(30) 110.8(2)
C(26) Rh(1) C(25) C(37) -118.2(3)
C(25) Rh(1) C(28) C(27) 48.2(2)
C(25) Rh(1) C(28) C(29) -65.17(18)
C(28) Rh(1) C(25) C(26) -64.20(19)
C(28) Rh(1) C(25) C(30) 46.6(2)
C(28) Rh(1) C(25) C(37) 177.6(3)
C(25) Rh(1) C(29) C(28) 102.4(2)
C(25) Rh(1) C(29) C(30) -8.0(2)
C(25) Rh(1) C(29) C(39) -137.3(3)
C(29) Rh(1) C(25) C(26) -102.8(2)
C(29) Rh(1) C(25) C(30) 8.1(2)
C(29) Rh(1) C(25) C(37) 139.0(3)
C(26) Rh(1) C(28) C(27) 10.1(2)
C(26) Rh(1) C(28) C(29) -103.3(2)
C(28) Rh(1) C(26) C(25) 103.4(2)
C(28) Rh(1) C(26) C(27) -10.1(2)
C(26) Rh(1) C(29) C(28) 64.20(18)
C(26) Rh(1) C(29) C(30) -46.2(2)
C(26) Rh(1) C(29) C(39) -175.5(3)
C(29) Rh(1) C(26) C(25) 65.0(2)
C(29) Rh(1) C(26) C(27) -48.5(2)
C(28) Rh(1) C(29) C(30) -110.4(2)
C(28) Rh(1) C(29) C(39) 120.3(3)
C(29) Rh(1) C(28) C(27) 113.4(2)
C(101) Rh(101) C(102) C(103) -132.1(3)
C(102) Rh(101) C(101) C(106) 129.3(2)
C(102) Rh(101) C(101) B(101) -109.8(3)
C(101) Rh(101) C(103) C(102) 28.3(2)
C(101) Rh(101) C(103) C(104) -101.5(2)
C(103) Rh(101) C(101) C(102) -28.91(18)
C(103) Rh(101) C(101) C(106) 100.34(19)
C(103) Rh(101) C(101) B(101) -138.7(3)
C(101) Rh(101) C(104) C(103) 65.6(2)
C(101) Rh(101) C(104) C(105) -64.4(2)
C(104) Rh(101) C(101) C(102) -65.05(19)
C(104) Rh(101) C(101) C(106) 64.21(18)
C(104) Rh(101) C(101) B(101) -174.8(3)
C(101) Rh(101) C(105) C(104) 102.5(2)
C(101) Rh(101) C(105) C(106) -27.92(16)
C(105) Rh(101) C(101) C(102) -101.1(2)
C(105) Rh(101) C(101) C(106) 28.19(17)
C(105) Rh(101) C(101) B(101) 149.2(3)
C(101) Rh(101) C(106) C(105) 132.8(2)
C(106) Rh(101) C(101) C(102) -129.3(2)
C(106) Rh(101) C(101) B(101) 121.0(3)
C(101) Rh(101) C(125) C(126) 80.55(19)
C(101) Rh(101) C(125) C(130) -169.05(14)
C(101) Rh(101) C(125) C(137) -38.8(2)
C(125) Rh(101) C(101) C(102) 70.8(2)
C(125) Rh(101) C(101) C(106) -159.90(16)
C(125) Rh(101) C(101) B(101) -38.9(3)
C(101) Rh(101) C(126) C(125) -114.49(19)
C(101) Rh(101) C(126) C(127) 132.2(2)
C(126) Rh(101) C(101) C(102) 110.32(19)
C(126) Rh(101) C(101) C(106) -120.42(17)
C(126) Rh(101) C(101) B(101) 0.5(3)
C(101) Rh(101) C(128) C(127) -73.1(2)
C(101) Rh(101) C(128) C(129) 173.82(19)
C(128) Rh(101) C(101) C(102) 179.6(2)
C(128) Rh(101) C(101) C(106) -51.2(2)
C(128) Rh(101) C(101) B(101) 69.8(3)
C(101) Rh(101) C(129) C(128) -116.2(15)
C(101) Rh(101) C(129) C(130) 133.1(15)
C(101) Rh(101) C(129) C(139) 4.6(17)
C(129) Rh(101) C(101) C(102) -69.1(15)
C(129) Rh(101) C(101) C(106) 60.2(15)
C(129) Rh(101) C(101) B(101) -178.9(14)
C(102) Rh(101) C(103) C(104) -129.8(3)
C(103) Rh(101) C(102) C(101) 132.1(3)
C(102) Rh(101) C(104) C(103) 30.1(2)
C(102) Rh(101) C(104) C(105) -99.8(2)
C(104) Rh(101) C(102) C(101) 102.2(2)
C(104) Rh(101) C(102) C(103) -29.9(2)
C(102) Rh(101) C(105) C(104) 66.7(2)
C(102) Rh(101) C(105) C(106) -63.76(18)
C(105) Rh(101) C(102) C(101) 65.57(19)
C(105) Rh(101) C(102) C(103) -66.5(2)
C(102) Rh(101) C(106) C(101) -30.17(16)
C(102) Rh(101) C(106) C(105) 102.64(19)
C(106) Rh(101) C(102) C(101) 29.92(18)
C(106) Rh(101) C(102) C(103) -102.2(2)
C(102) Rh(101) C(125) C(126) 114.25(19)
C(102) Rh(101) C(125) C(130) -135.34(16)
C(102) Rh(101) C(125) C(137) -5.1(2)
C(125) Rh(101) C(102) C(101) -120.91(19)
C(125) Rh(101) C(102) C(103) 107.0(2)
C(102) Rh(101) C(126) C(125) -78.2(2)
C(102) Rh(101) C(126) C(127) 168.47(19)
C(126) Rh(101) C(102) C(101) -82.5(2)
C(126) Rh(101) C(102) C(103) 145.4(2)
C(102) Rh(101) C(128) C(127) -65(4)
C(102) Rh(101) C(128) C(129) -178(4)
C(128) Rh(101) C(102) C(101) -9(4)
C(128) Rh(101) C(102) C(103) -141(4)
C(102) Rh(101) C(129) C(128) 179.9(2)
C(102) Rh(101) C(129) C(130) 69.2(2)
C(102) Rh(101) C(129) C(139) -59.3(3)
C(129) Rh(101) C(102) C(101) 173.6(2)
C(129) Rh(101) C(102) C(103) 41.5(3)
C(103) Rh(101) C(104) C(105) -129.9(3)
C(104) Rh(101) C(103) C(102) 129.8(3)
C(103) Rh(101) C(105) C(104) 29.9(2)
C(103) Rh(101) C(105) C(106) -100.5(2)
C(105) Rh(101) C(103) C(102) 99.9(2)
C(105) Rh(101) C(103) C(104) -29.9(2)
C(103) Rh(101) C(106) C(101) -66.61(17)
C(103) Rh(101) C(106) C(105) 66.19(18)
C(106) Rh(101) C(103) C(102) 63.9(2)
C(106) Rh(101) C(103) C(104) -65.8(2)
C(103) Rh(101) C(125) C(126) 150.73(19)
C(103) Rh(101) C(125) C(130) -98.86(18)
C(103) Rh(101) C(125) C(137) 31.3(2)
C(125) Rh(101) C(103) C(102) -83.3(2)
C(125) Rh(101) C(103) C(104) 146.9(2)
C(103) Rh(101) C(126) C(125) -46.6(3)
C(103) Rh(101) C(126) C(127) -159.9(2)
C(126) Rh(101) C(103) C(102) -54.7(3)
C(126) Rh(101) C(103) C(104) 175.6(2)
C(103) Rh(101) C(128) C(127) 156.0(2)
C(103) Rh(101) C(128) C(129) 42.9(3)
C(128) Rh(101) C(103) C(102) 178.1(2)
C(128) Rh(101) C(103) C(104) 48.3(3)
C(103) Rh(101) C(129) C(128) -155.23(19)
C(103) Rh(101) C(129) C(130) 94.13(18)
C(103) Rh(101) C(129) C(139) -34.4(2)
C(129) Rh(101) C(103) C(102) -154.6(2)
C(129) Rh(101) C(103) C(104) 75.7(2)
C(104) Rh(101) C(105) C(106) -130.4(2)
C(105) Rh(101) C(104) C(103) 129.9(3)
C(104) Rh(101) C(106) C(101) -103.06(18)
C(104) Rh(101) C(106) C(105) 29.75(17)
C(106) Rh(101) C(104) C(103) 100.6(2)
C(106) Rh(101) C(104) C(105) -29.3(2)
C(104) Rh(101) C(125) C(126) 178.57(19)
C(104) Rh(101) C(125) C(130) -71.0(2)
C(104) Rh(101) C(125) C(137) 59.2(3)
C(125) Rh(101) C(104) C(103) -49.0(3)
C(125) Rh(101) C(104) C(105) -179.0(2)
C(104) Rh(101) C(126) C(125) -12.3(17)
C(104) Rh(101) C(126) C(127) -125.6(16)
C(126) Rh(101) C(104) C(103) -37.9(17)
C(126) Rh(101) C(104) C(105) -167.8(16)
C(104) Rh(101) C(128) C(127) -174.8(2)
C(104) Rh(101) C(128) C(129) 72.1(2)
C(128) Rh(101) C(104) C(103) -151.7(2)
C(128) Rh(101) C(104) C(105) 78.4(2)
C(104) Rh(101) C(129) C(128) -120.2(2)
C(104) Rh(101) C(129) C(130) 129.14(17)
C(104) Rh(101) C(129) C(139) 0.6(2)
C(129) Rh(101) C(104) C(103) -114.7(2)
C(129) Rh(101) C(104) C(105) 115.3(2)
C(105) Rh(101) C(106) C(101) -132.8(2)
C(106) Rh(101) C(105) C(104) 130.4(2)
C(105) Rh(101) C(125) C(126) 173.9(9)
C(105) Rh(101) C(125) C(130) -75.7(10)
C(105) Rh(101) C(125) C(137) 54.5(11)
C(125) Rh(101) C(105) C(104) 5.5(11)
C(125) Rh(101) C(105) C(106) -124.9(9)
C(105) Rh(101) C(126) C(125) -178.5(2)
C(105) Rh(101) C(126) C(127) 68.2(3)
C(126) Rh(101) C(105) C(104) 178.1(2)
C(126) Rh(101) C(105) C(106) 47.7(3)
C(105) Rh(101) C(128) C(127) -138.6(2)
C(105) Rh(101) C(128) C(129) 108.3(2)
C(128) Rh(101) C(105) C(104) -115.0(2)
C(128) Rh(101) C(105) C(106) 114.57(18)
C(105) Rh(101) C(129) C(128) -85.3(2)
C(105) Rh(101) C(129) C(130) 164.09(16)
C(105) Rh(101) C(129) C(139) 35.6(2)
C(129) Rh(101) C(105) C(104) -75.1(2)
C(129) Rh(101) C(105) C(106) 154.45(16)
C(106) Rh(101) C(125) C(126) 58.5(2)
C(106) Rh(101) C(125) C(130) 168.91(17)
C(106) Rh(101) C(125) C(137) -60.9(3)
C(125) Rh(101) C(106) C(101) 35.8(2)
C(125) Rh(101) C(106) C(105) 168.58(19)
C(106) Rh(101) C(126) C(125) -149.08(18)
C(106) Rh(101) C(126) C(127) 97.6(2)
C(126) Rh(101) C(106) C(101) 73.44(19)
C(126) Rh(101) C(106) C(105) -153.76(17)
C(106) Rh(101) C(128) C(127) -102.9(2)
C(106) Rh(101) C(128) C(129) 144.08(19)
C(128) Rh(101) C(106) C(101) 148.66(16)
C(128) Rh(101) C(106) C(105) -78.53(19)
C(106) Rh(101) C(129) C(128) -60.9(2)
C(106) Rh(101) C(129) C(130) -171.54(16)
C(106) Rh(101) C(129) C(139) 59.9(3)
C(129) Rh(101) C(106) C(101) -174.05(17)
C(129) Rh(101) C(106) C(105) -41.3(2)
C(125) Rh(101) C(126) C(127) -113.3(3)
C(126) Rh(101) C(125) C(130) 110.4(2)
C(126) Rh(101) C(125) C(137) -119.4(3)
C(125) Rh(101) C(128) C(127) 47.8(2)
C(125) Rh(101) C(128) C(129) -65.3(2)
C(128) Rh(101) C(125) C(126) -64.16(19)
C(128) Rh(101) C(125) C(130) 46.25(17)
C(128) Rh(101) C(125) C(137) 176.5(2)
C(125) Rh(101) C(129) C(128) 102.6(2)
C(125) Rh(101) C(129) C(130) -8.07(15)
C(125) Rh(101) C(129) C(139) -136.6(2)
C(129) Rh(101) C(125) C(126) -102.4(2)
C(129) Rh(101) C(125) C(130) 8.05(15)
C(129) Rh(101) C(125) C(137) 138.3(2)
C(126) Rh(101) C(128) C(127) 9.8(2)
C(126) Rh(101) C(128) C(129) -103.3(2)
C(128) Rh(101) C(126) C(125) 103.5(2)
C(128) Rh(101) C(126) C(127) -9.8(2)
C(126) Rh(101) C(129) C(128) 64.3(2)
C(126) Rh(101) C(129) C(130) -46.31(17)
C(126) Rh(101) C(129) C(139) -174.8(2)
C(129) Rh(101) C(126) C(125) 65.5(2)
C(129) Rh(101) C(126) C(127) -47.8(2)
C(128) Rh(101) C(129) C(130) -110.6(2)
C(128) Rh(101) C(129) C(139) 120.8(3)
C(129) Rh(101) C(128) C(127) 113.1(3)
Rh(1) C(1) C(2) C(3) 59.0(2)
Rh(1) C(1) C(6) C(5) -53.2(2)
Rh(1) C(1) B(1) C(7) -69.9(3)
Rh(1) C(1) B(1) C(13) 172.4(2)
Rh(1) C(1) B(1) C(19) 51.6(4)
C(2) C(1) C(6) Rh(1) 52.6(2)
C(2) C(1) C(6) C(5) -0.6(3)
C(6) C(1) C(2) Rh(1) -54.4(2)
C(6) C(1) C(2) C(3) 4.6(3)
C(2) C(1) B(1) C(7) -158.0(2)
C(2) C(1) B(1) C(13) 84.4(3)
C(2) C(1) B(1) C(19) -36.5(3)
B(1) C(1) C(2) Rh(1) 132.2(2)
B(1) C(1) C(2) C(3) -168.9(2)
C(6) C(1) B(1) C(7) 29.3(3)
C(6) C(1) B(1) C(13) -88.4(3)
C(6) C(1) B(1) C(19) 150.8(2)
B(1) C(1) C(6) Rh(1) -134.3(2)
B(1) C(1) C(6) C(5) 172.5(2)
Rh(1) C(2) C(3) C(4) 56.2(2)
C(1) C(2) C(3) Rh(1) -60.7(2)
C(1) C(2) C(3) C(4) -4.5(4)
Rh(1) C(3) C(4) C(5) 56.0(2)
C(2) C(3) C(4) Rh(1) -55.7(2)
C(2) C(3) C(4) C(5) 0.3(4)
Rh(1) C(4) C(5) C(6) 59.9(2)
C(3) C(4) C(5) Rh(1) -56.4(2)
C(3) C(4) C(5) C(6) 3.5(4)
Rh(1) C(5) C(6) C(1) 55.3(2)
C(4) C(5) C(6) Rh(1) -58.6(2)
C(4) C(5) C(6) C(1) -3.3(4)
C(8) C(7) C(12) C(11) 0.1(3)
C(12) C(7) C(8) C(9) -0.2(4)
C(8) C(7) B(1) C(1) 36.2(3)
C(8) C(7) B(1) C(13) 151.8(2)
C(8) C(7) B(1) C(19) -84.7(3)
B(1) C(7) C(8) C(9) 175.6(2)
C(12) C(7) B(1) C(1) -148.3(2)
C(12) C(7) B(1) C(13) -32.7(3)
C(12) C(7) B(1) C(19) 90.8(3)
B(1) C(7) C(12) C(11) -175.6(2)
C(7) C(8) C(9) C(10) 0.2(4)
C(8) C(9) C(10) C(11) -0.2(4)
C(9) C(10) C(11) C(12) 0.2(4)
C(10) C(11) C(12) C(7) -0.2(4)
C(14) C(13) C(18) C(17) 1.8(6)
C(18) C(13) C(14) C(15) -2.1(6)
C(14) C(13) B(1) C(1) -143.4(3)
C(14) C(13) B(1) C(7) 96.1(4)
C(14) C(13) B(1) C(19) -25.4(5)
B(1) C(13) C(14) C(15) -178.7(3)
C(18) C(13) B(1) C(1) 40.3(4)
C(18) C(13) B(1) C(7) -80.2(4)
C(18) C(13) B(1) C(19) 158.3(3)
B(1) C(13) C(18) C(17) 178.4(3)
C(13) C(14) C(15) C(16) 0.8(6)
C(14) C(15) C(16) C(17) 1.0(6)
C(15) C(16) C(17) C(18) -1.3(6)
C(16) C(17) C(18) C(13) -0.1(5)
C(20) C(19) C(24) C(23) -0.5(5)
C(24) C(19) C(20) C(21) 0.1(4)
C(20) C(19) B(1) C(1) -95.8(3)
C(20) C(19) B(1) C(7) 27.6(4)
C(20) C(19) B(1) C(13) 148.4(3)
B(1) C(19) C(20) C(21) 177.0(3)
C(24) C(19) B(1) C(1) 80.9(3)
C(24) C(19) B(1) C(7) -155.7(3)
C(24) C(19) B(1) C(13) -34.9(4)
B(1) C(19) C(24) C(23) -177.4(3)
C(19) C(20) C(21) C(22) 0.7(5)
C(20) C(21) C(22) C(23) -1.0(6)
C(21) C(22) C(23) C(24) 0.5(6)
C(22) C(23) C(24) C(19) 0.2(5)
Rh(1) C(25) C(26) C(27) 90.3(2)
Rh(1) C(25) C(30) C(29) -10.3(2)
Rh(1) C(25) C(30) C(31) -124.3(2)
C(26) C(25) C(30) C(29) 61.7(3)
C(26) C(25) C(30) C(31) -52.3(3)
C(30) C(25) C(26) Rh(1) -90.3(2)
C(30) C(25) C(26) C(27) -0.0(2)
C(37) C(25) C(26) Rh(1) 111.9(2)
C(37) C(25) C(26) C(27) -157.8(2)
C(37) C(25) C(30) C(29) -139.9(2)
C(37) C(25) C(30) C(31) 106.1(3)
Rh(1) C(26) C(27) C(28) 12.8(2)
Rh(1) C(26) C(27) C(32) 124.8(2)
Rh(1) C(26) C(27) C(38) -104.5(2)
C(25) C(26) C(27) C(28) -59.9(3)
C(25) C(26) C(27) C(32) 52.1(3)
C(25) C(26) C(27) C(38) -177.2(2)
C(26) C(27) C(28) Rh(1) -12.8(2)
C(26) C(27) C(28) C(29) 59.5(3)
C(26) C(27) C(32) C(31) -52.0(3)
C(26) C(27) C(32) C(33) 129.6(3)
C(28) C(27) C(32) C(31) 51.9(3)
C(28) C(27) C(32) C(33) -126.5(3)
C(32) C(27) C(28) Rh(1) -125.1(2)
C(32) C(27) C(28) C(29) -52.8(3)
C(38) C(27) C(28) Rh(1) 105.6(2)
C(38) C(27) C(28) C(29) 178.0(2)
C(38) C(27) C(32) C(31) 178.8(2)
C(38) C(27) C(32) C(33) 0.4(4)
Rh(1) C(28) C(29) C(30) 90.3(2)
Rh(1) C(28) C(29) C(39) -111.4(2)
C(27) C(28) C(29) Rh(1) -90.1(2)
C(27) C(28) C(29) C(30) 0.2(3)
C(27) C(28) C(29) C(39) 158.5(2)
Rh(1) C(29) C(30) C(25) 10.4(2)
Rh(1) C(29) C(30) C(31) 125.3(2)
C(28) C(29) C(30) C(25) -61.7(3)
C(28) C(29) C(30) C(31) 53.2(3)
C(39) C(29) C(30) C(25) 138.7(3)
C(39) C(29) C(30) C(31) -106.4(3)
C(25) C(30) C(31) C(32) 52.4(3)
C(25) C(30) C(31) C(36) -129.5(3)
C(29) C(30) C(31) C(32) -54.5(3)
C(29) C(30) C(31) C(36) 123.6(3)
C(30) C(31) C(32) C(27) 0.8(3)
C(30) C(31) C(32) C(33) 179.4(2)
C(30) C(31) C(36) F(4) 1.8(5)
C(30) C(31) C(36) C(35) -178.8(3)
C(32) C(31) C(36) F(4) 179.8(2)
C(32) C(31) C(36) C(35) -0.9(5)
C(36) C(31) C(32) C(27) -177.4(2)
C(36) C(31) C(32) C(33) 1.2(4)
C(27) C(32) C(33) F(1) -2.1(5)
C(27) C(32) C(33) C(34) 177.1(3)
C(31) C(32) C(33) F(1) 179.6(2)
C(31) C(32) C(33) C(34) -1.2(4)
F(1) C(33) C(34) F(2) 0.5(4)
F(1) C(33) C(34) C(35) -179.9(2)
C(32) C(33) C(34) F(2) -178.8(3)
C(32) C(33) C(34) C(35) 0.9(5)
F(2) C(34) C(35) F(3) -0.8(5)
F(2) C(34) C(35) C(36) 179.2(3)
C(33) C(34) C(35) F(3) 179.5(3)
C(33) C(34) C(35) C(36) -0.5(5)
F(3) C(35) C(36) F(4) -0.2(4)
F(3) C(35) C(36) C(31) -179.5(3)
C(34) C(35) C(36) F(4) 179.8(3)
C(34) C(35) C(36) C(31) 0.5(5)
Rh(101) C(101) C(102) C(103) 58.6(3)
Rh(101) C(101) C(106) C(105) -53.9(3)
Rh(101) C(101) B(101) C(107) -78.4(4)
Rh(101) C(101) B(101) C(113) 164.2(2)
Rh(101) C(101) B(101) C(119) 44.7(3)
C(102) C(101) C(106) Rh(101) 52.4(2)
C(102) C(101) C(106) C(105) -1.5(5)
C(106) C(101) C(102) Rh(101) -54.0(2)
C(106) C(101) C(102) C(103) 4.6(5)
C(102) C(101) B(101) C(107) -166.5(3)
C(102) C(101) B(101) C(113) 76.1(3)
C(102) C(101) B(101) C(119) -43.4(3)
B(101) C(101) C(102) Rh(101) 132.7(2)
B(101) C(101) C(102) C(103) -168.7(3)
C(106) C(101) B(101) C(107) 21.0(5)
C(106) C(101) B(101) C(113) -96.5(3)
C(106) C(101) B(101) C(119) 144.1(3)
B(101) C(101) C(106) Rh(101) -134.8(3)
B(101) C(101) C(106) C(105) 171.4(3)
Rh(101) C(102) C(103) C(104) 56.8(3)
C(101) C(102) C(103) Rh(101) -60.8(3)
C(101) C(102) C(103) C(104) -4.0(5)
Rh(101) C(103) C(104) C(105) 56.5(3)
C(102) C(103) C(104) Rh(101) -56.4(3)
C(102) C(103) C(104) C(105) 0.1(4)
Rh(101) C(104) C(105) C(106) 59.3(3)
C(103) C(104) C(105) Rh(101) -56.5(3)
C(103) C(104) C(105) C(106) 2.8(6)
Rh(101) C(105) C(106) C(101) 55.9(3)
C(104) C(105) C(106) Rh(101) -58.1(3)
C(104) C(105) C(106) C(101) -2.1(6)
C(108) C(107) C(112) C(111) 1.7(5)
C(112) C(107) C(108) C(109) -1.2(5)
C(108) C(107) B(101) C(101) 42.0(4)
C(108) C(107) B(101) C(113) 157.9(3)
C(108) C(107) B(101) C(119) -80.4(4)
B(101) C(107) C(108) C(109) 173.5(3)
C(112) C(107) B(101) C(101) -143.7(3)
C(112) C(107) B(101) C(113) -27.8(4)
C(112) C(107) B(101) C(119) 93.9(4)
B(101) C(107) C(112) C(111) -173.1(3)
C(107) C(108) C(109) C(110) -0.6(6)
C(108) C(109) C(110) C(111) 2.1(6)
C(109) C(110) C(111) C(112) -1.7(6)
C(110) C(111) C(112) C(107) -0.3(6)
C(114) C(113) C(118) C(117) -0.6(4)
C(118) C(113) C(114) C(115) 0.2(4)
C(114) C(113) B(101) C(101) -150.3(3)
C(114) C(113) B(101) C(107) 87.8(3)
C(114) C(113) B(101) C(119) -32.8(4)
B(101) C(113) C(114) C(115) -173.3(3)
C(118) C(113) B(101) C(101) 36.7(3)
C(118) C(113) B(101) C(107) -85.3(3)
C(118) C(113) B(101) C(119) 154.2(3)
B(101) C(113) C(118) C(117) 172.9(3)
C(113) C(114) C(115) C(116) -0.6(5)
C(114) C(115) C(116) C(117) 1.4(5)
C(115) C(116) C(117) C(118) -1.7(5)
C(116) C(117) C(118) C(113) 1.3(5)
C(120) C(119) C(124) C(123) 0.1(4)
C(124) C(119) C(120) C(121) -0.5(5)
C(120) C(119) B(101) C(101) -96.1(3)
C(120) C(119) B(101) C(107) 29.6(4)
C(120) C(119) B(101) C(113) 148.8(3)
B(101) C(119) C(120) C(121) 177.6(3)
C(124) C(119) B(101) C(101) 81.9(3)
C(124) C(119) B(101) C(107) -152.4(3)
C(124) C(119) B(101) C(113) -33.3(4)
B(101) C(119) C(124) C(123) -178.0(3)
C(119) C(120) C(121) C(122) 0.4(6)
C(120) C(121) C(122) C(123) 0.1(5)
C(121) C(122) C(123) C(124) -0.4(6)
C(122) C(123) C(124) C(119) 0.3(5)
Rh(101) C(125) C(126) C(127) 90.0(2)
Rh(101) C(125) C(130) C(129) -10.4(2)
Rh(101) C(125) C(130) C(131) -124.8(2)
C(126) C(125) C(130) C(129) 61.3(3)
C(126) C(125) C(130) C(131) -53.1(3)
C(130) C(125) C(126) Rh(101) -89.8(2)
C(130) C(125) C(126) C(127) 0.1(3)
C(137) C(125) C(126) Rh(101) 110.5(3)
C(137) C(125) C(126) C(127) -159.5(3)
C(137) C(125) C(130) C(129) -138.2(3)
C(137) C(125) C(130) C(131) 107.4(3)
Rh(101) C(126) C(127) C(128) 12.4(2)
Rh(101) C(126) C(127) C(132) 124.7(2)
Rh(101) C(126) C(127) C(138) -105.6(2)
C(125) C(126) C(127) C(128) -60.3(3)
C(125) C(126) C(127) C(132) 52.0(3)
C(125) C(126) C(127) C(138) -178.3(3)
C(126) C(127) C(128) Rh(101) -12.5(2)
C(126) C(127) C(128) C(129) 60.3(3)
C(126) C(127) C(132) C(131) -52.2(3)
C(126) C(127) C(132) C(133) 129.1(3)
C(128) C(127) C(132) C(131) 52.2(3)
C(128) C(127) C(132) C(133) -126.5(3)
C(132) C(127) C(128) Rh(101) -124.9(2)
C(132) C(127) C(128) C(129) -52.1(3)
C(138) C(127) C(128) Rh(101) 105.4(2)
C(138) C(127) C(128) C(129) 178.2(3)
C(138) C(127) C(132) C(131) -180.0(2)
C(138) C(127) C(132) C(133) 1.4(4)
Rh(101) C(128) C(129) C(130) 90.2(2)
Rh(101) C(128) C(129) C(139) -110.5(3)
C(127) C(128) C(129) Rh(101) -90.4(2)
C(127) C(128) C(129) C(130) -0.1(3)
C(127) C(128) C(129) C(139) 159.1(3)
Rh(101) C(129) C(130) C(125) 10.4(2)
Rh(101) C(129) C(130) C(131) 125.1(2)
C(128) C(129) C(130) C(125) -61.5(3)
C(128) C(129) C(130) C(131) 53.1(4)
C(139) C(129) C(130) C(125) 137.8(3)
C(139) C(129) C(130) C(131) -107.6(3)
C(125) C(130) C(131) C(132) 53.5(3)
C(125) C(130) C(131) C(136) -127.8(3)
C(129) C(130) C(131) C(132) -53.6(3)
C(129) C(130) C(131) C(136) 125.0(3)
C(130) C(131) C(132) C(127) 0.1(3)
C(130) C(131) C(132) C(133) 178.9(2)
C(130) C(131) C(136) F(104) 1.6(5)
C(130) C(131) C(136) C(135) -179.3(3)
C(132) C(131) C(136) F(104) -179.9(3)
C(132) C(131) C(136) C(135) -0.7(5)
C(136) C(131) C(132) C(127) -178.6(2)
C(136) C(131) C(132) C(133) 0.2(4)
C(127) C(132) C(133) F(101) -2.1(5)
C(127) C(132) C(133) C(134) 178.8(3)
C(131) C(132) C(133) F(101) 179.3(2)
C(131) C(132) C(133) C(134) 0.2(4)
F(101) C(133) C(134) F(102) 0.5(4)
F(101) C(133) C(134) C(135) -179.3(3)
C(132) C(133) C(134) F(102) 179.6(3)
C(132) C(133) C(134) C(135) -0.2(4)
F(102) C(134) C(135) F(103) -0.6(5)
F(102) C(134) C(135) C(136) 179.9(3)
C(133) C(134) C(135) F(103) 179.2(3)
C(133) C(134) C(135) C(136) -0.3(5)
F(103) C(135) C(136) F(104) 0.4(5)
F(103) C(135) C(136) C(131) -178.7(3)
C(134) C(135) C(136) F(104) 179.9(2)
C(134) C(135) C(136) C(131) 0.8(5)
